data_4307156
loop_
_publ_author_name
'C. Peter Sebastian'
'Long Zhang'
'Constanze Fehse'
'Rolf-Dieter Hoffmann'
'Hellmut Eckert'
'Rainer P\"ottgen'

_publ_section_title
;
New Stannide ScAgSn: Determination of the Superstructure via
Two-Dimensional 45Sc Solid State NMR
;
_journal_name_full 'Inorganic Chemistry'
_journal_page_first 771
_journal_page_last 779
_journal_paper_doi 10.1021/ic061691o
_journal_volume 46
_journal_year 2007
_chemical_formula_sum 'Ag Sc Sn'
_chemical_formula_weight 271.52
_chemical_name_systematic
; 
 ? 
;
_space_group_IT_number 189
_symmetry_cell_setting hexagonal
_symmetry_space_group_name_Hall 'P -6 -2'
_symmetry_space_group_name_H-M 'P -6 2 m'
_atom_sites_solution_hydrogens geom
_atom_sites_solution_primary direct
_atom_sites_solution_secondary difmap
_audit_creation_method SHELXL-97
_cell_angle_alpha 90.00
_cell_angle_beta 90.00
_cell_angle_gamma 120.00
_cell_formula_units_Z 3
_cell_length_a 7.082(2)
_cell_length_b 7.082(2)
_cell_length_c 4.3390(10)
_cell_measurement_temperature 293(2)
_cell_volume 188.47(9)
_computing_structure_refinement 'SHELXL-97 (Sheldrick, 1997)'
_computing_structure_solution 'SHELXS-97 (Sheldrick, 1990)'
_diffrn_ambient_temperature 293(2)
_diffrn_measured_fraction_theta_full 0.949
_diffrn_measured_fraction_theta_max 0.949
_diffrn_radiation_monochromator graphite
_diffrn_radiation_source 'fine-focus sealed tube'
_diffrn_radiation_type MoK\a
_diffrn_radiation_wavelength 0.71073
_diffrn_reflns_av_R_equivalents 0.1284
_diffrn_reflns_av_sigmaI/netI 0.0635
_diffrn_reflns_limit_h_max 11
_diffrn_reflns_limit_h_min -5
_diffrn_reflns_limit_k_max 11
_diffrn_reflns_limit_k_min -11
_diffrn_reflns_limit_l_max 6
_diffrn_reflns_limit_l_min -5
_diffrn_reflns_number 1938
_diffrn_reflns_theta_full 34.80
_diffrn_reflns_theta_max 34.80
_diffrn_reflns_theta_min 3.32
_exptl_absorpt_coefficient_mu 19.786
_exptl_crystal_density_diffrn 7.177
_exptl_crystal_density_method 'not measured'
_exptl_crystal_F_000 354
_refine_diff_density_max 3.026
_refine_diff_density_min -2.803
_refine_diff_density_rms 0.498
_refine_ls_abs_structure_details 'Flack H D (1983), Acta Cryst. A39, 876-881'
_refine_ls_abs_structure_Flack 0.1(5)
_refine_ls_extinction_coef 0.037(6)
_refine_ls_extinction_expression Fc^*^=kFc[1+0.001xFc^2^\l^3^/sin(2\q)]^-1/4^
_refine_ls_extinction_method SHELXL
_refine_ls_goodness_of_fit_ref 1.332
_refine_ls_hydrogen_treatment mixed
_refine_ls_matrix_type full
_refine_ls_number_parameters 14
_refine_ls_number_reflns 321
_refine_ls_number_restraints 0
_refine_ls_restrained_S_all 1.332
_refine_ls_R_factor_all 0.0578
_refine_ls_R_factor_gt 0.0569
_refine_ls_shift/su_max 0.000
_refine_ls_shift/su_mean 0.000
_refine_ls_structure_factor_coef Fsqd
_refine_ls_weighting_details 'calc w=1/[\s^2^(Fo^2^)+(0.0000P)^2^+9.4319P] where P=(Fo^2^+2Fc^2^)/3'
_refine_ls_weighting_scheme calc
_refine_ls_wR_factor_gt 0.1260
_refine_ls_wR_factor_ref 0.1264
_reflns_number_gt 315
_reflns_number_total 321
_reflns_threshold_expression >2sigma(I)
_cod_data_source_file ic061691osi20060907_025607.cif
_cod_data_source_block subcell_scagsn
_cod_database_code 4307156

loop_
_symmetry_equiv_pos_as_xyz
'x, y, z'
'-y, x-y, z'
'-x+y, -x, z'
'x, y, -z'
'-y, x-y, -z'
'-x+y, -x, -z'
'y, x, -z'
'x-y, -y, -z'
'-x, -x+y, -z'
'y, x, z'
'x-y, -y, z'
'-x, -x+y, z'

loop_
_atom_site_label
_atom_site_type_symbol
_atom_site_fract_x
_atom_site_fract_y
_atom_site_fract_z
_atom_site_U_iso_or_equiv
_atom_site_adp_type
_atom_site_occupancy
_atom_site_symmetry_multiplicity
_atom_site_calc_flag
_atom_site_refinement_flags
_atom_site_disorder_assembly
_atom_site_disorder_group
Sc Sc 0.5618(9) 0.0000 0.5000 0.0133(10) Uani 1 4 d S . .
Ag Ag 0.2434(3) 0.0000 0.0000 0.0259(7) Uani 1 4 d S . .
Sn1 Sn 0.6667 0.3333 0.0000 0.0077(4) Uani 1 6 d S . .
Sn2 Sn 0.0000 0.0000 0.5000 0.0515(17) Uani 1 12 d S . .

loop_
_atom_site_aniso_label
_atom_site_aniso_U_11
_atom_site_aniso_U_22
_atom_site_aniso_U_33
_atom_site_aniso_U_23
_atom_site_aniso_U_13
_atom_site_aniso_U_12
Sc 0.022(2) 0.0056(19) 0.007(2) 0.000 0.000 0.0028(10)
Ag 0.0089(6) 0.0136(9) 0.0566(18) 0.000 0.000 0.0068(5)
Sn1 0.0077(5) 0.0077(5) 0.0079(8) 0.000 0.000 0.0038(3)
Sn2 0.072(3) 0.072(3) 0.010(2) 0.000 0.000 0.0362(14)

loop_
_atom_type_symbol
_atom_type_description
_atom_type_scat_dispersion_real
_atom_type_scat_dispersion_imag
_atom_type_scat_source
Sc Sc 0.2519 0.3716 'International Tables Vol C Tables 4.2.6.8 and 6.1.1.4'
Ag Ag -0.8971 1.1015 'International Tables Vol C Tables 4.2.6.8 and 6.1.1.4'
Sn Sn -0.6537 1.4246 'International Tables Vol C Tables 4.2.6.8 and 6.1.1.4'

loop_
_geom_angle_atom_site_label_1
_geom_angle_atom_site_label_2
_geom_angle_atom_site_label_3
_geom_angle
_geom_angle_site_symmetry_1
_geom_angle_site_symmetry_3
_geom_angle_publ_flag
Sn1 Sc Sn1 85.46(4) . 7_545 ?
Sn1 Sc Sn1 163.3(2) . 7_546 ?
Sn1 Sc Sn1 92.12(4) 7_545 7_546 ?
Sn1 Sc Sn1 92.12(4) . 1_556 ?
Sn1 Sc Sn1 163.3(2) 7_545 1_556 ?
Sn1 Sc Sn1 85.46(4) 7_546 1_556 ?
Sn1 Sc Sn2 98.35(11) . 1_655 ?
Sn1 Sc Sn2 98.35(11) 7_545 1_655 ?
Sn1 Sc Sn2 98.35(11) 7_546 1_655 ?
Sn1 Sc Sn2 98.35(11) 1_556 1_655 ?
Sn1 Sc Ag 52.85(5) . . ?
Sn1 Sc Ag 52.85(5) 7_545 . ?
Sn1 Sc Ag 113.24(15) 7_546 . ?
Sn1 Sc Ag 113.24(15) 1_556 . ?
Sn2 Sc Ag 136.10(8) 1_655 . ?
Sn1 Sc Ag 113.24(15) . 1_556 ?
Sn1 Sc Ag 113.24(15) 7_545 1_556 ?
Sn1 Sc Ag 52.85(5) 7_546 1_556 ?
Sn1 Sc Ag 52.85(5) 1_556 1_556 ?
Sn2 Sc Ag 136.10(8) 1_655 1_556 ?
Ag Sc Ag 87.79(16) . 1_556 ?
Sn1 Sc Ag 104.65(8) . 2_656 ?
Sn1 Sc Ag 147.01(19) 7_545 2_656 ?
Sn1 Sc Ag 86.29(6) 7_546 2_656 ?
Sn1 Sc Ag 49.42(5) 1_556 2_656 ?
Sn2 Sc Ag 49.60(8) 1_655 2_656 ?
Ag Sc Ag 154.43(5) . 2_656 ?
Ag Sc Ag 91.84(4) 1_556 2_656 ?
Sn1 Sc Ag 86.29(6) . 3_655 ?
Sn1 Sc Ag 49.42(5) 7_545 3_655 ?
Sn1 Sc Ag 104.65(8) 7_546 3_655 ?
Sn1 Sc Ag 147.01(19) 1_556 3_655 ?
Sn2 Sc Ag 49.60(8) 1_655 3_655 ?
Ag Sc Ag 91.84(4) . 3_655 ?
Ag Sc Ag 154.43(5) 1_556 3_655 ?
Ag Sc Ag 99.19(16) 2_656 3_655 ?
Sn1 Sc Ag 147.01(19) . 3_656 ?
Sn1 Sc Ag 104.65(8) 7_545 3_656 ?
Sn1 Sc Ag 49.42(5) 7_546 3_656 ?
Sn1 Sc Ag 86.29(6) 1_556 3_656 ?
Sn2 Sc Ag 49.60(8) 1_655 3_656 ?
Ag Sc Ag 154.43(5) . 3_656 ?
Ag Sc Ag 91.84(4) 1_556 3_656 ?
Ag Sc Ag 51.15(9) 2_656 3_656 ?
Ag Sc Ag 77.71(11) 3_655 3_656 ?
Sn1 Sc Ag 49.42(5) . 2_655 ?
Sn1 Sc Ag 86.29(6) 7_545 2_655 ?
Sn1 Sc Ag 147.01(19) 7_546 2_655 ?
Sn1 Sc Ag 104.65(8) 1_556 2_655 ?
Sn2 Sc Ag 49.60(8) 1_655 2_655 ?
Ag Sc Ag 91.84(4) . 2_655 ?
Ag Sc Ag 154.43(5) 1_556 2_655 ?
Ag Sc Ag 77.71(11) 2_656 2_655 ?
Ag Sc Ag 51.15(9) 3_655 2_655 ?
Ag Sc Ag 99.19(16) 3_656 2_655 ?
Sn1 Sc Sc 113.97(19) . 2_545 ?
Sn1 Sc Sc 53.063(16) 7_545 2_545 ?
Sn1 Sc Sc 53.063(16) 7_546 2_545 ?
Sn1 Sc Sc 113.97(19) 1_556 2_545 ?
Sn2 Sc Sc 132.08(16) 1_655 2_545 ?
Ag Sc Sc 61.13(14) . 2_545 ?
Ag Sc Sc 61.13(14) 1_556 2_545 ?
Ag Sc Sc 139.01(3) 2_656 2_545 ?
Ag Sc Sc 96.54(7) 3_655 2_545 ?
Ag Sc Sc 96.54(7) 3_656 2_545 ?
Ag Sc Sc 139.01(3) 2_655 2_545 ?
Sn1 Sc Sc 53.063(16) . 3_665 ?
Sn1 Sc Sc 113.97(19) 7_545 3_665 ?
Sn1 Sc Sc 113.97(19) 7_546 3_665 ?
Sn1 Sc Sc 53.062(16) 1_556 3_665 ?
Sn2 Sc Sc 132.08(16) 1_655 3_665 ?
Ag Sc Sc 61.13(14) . 3_665 ?
Ag Sc Sc 61.13(14) 1_556 3_665 ?
Ag Sc Sc 96.54(7) 2_656 3_665 ?
Ag Sc Sc 139.01(3) 3_655 3_665 ?
Ag Sc Sc 139.01(3) 3_656 3_665 ?
Ag Sc Sc 96.54(7) 2_655 3_665 ?
Sc Sc Sc 95.8(3) 2_545 3_665 ?
Sn1 Sc Sc 53.063(16) . 2_655 ?
Sn1 Sc Sc 133.65(5) 7_545 2_655 ?
Sn1 Sc Sc 133.65(5) 7_546 2_655 ?
Sn1 Sc Sc 53.063(16) 1_556 2_655 ?
Sn2 Sc Sc 72.08(16) 1_655 2_655 ?
Ag Sc Sc 102.81(10) . 2_655 ?
Ag Sc Sc 102.81(10) 1_556 2_655 ?
Ag Sc Sc 52.40(9) 2_656 2_655 ?
Ag Sc Sc 102.20(18) 3_655 2_655 ?
Ag Sc Sc 102.20(18) 3_656 2_655 ?
Ag Sc Sc 52.40(9) 2_655 2_655 ?
Sc Sc Sc 155.8(3) 2_545 2_655 ?
Sc Sc Sc 60.0 3_665 2_655 ?
Sn1 Sc Sc 133.65(5) . 3_655 ?
Sn1 Sc Sc 53.062(16) 7_545 3_655 ?
Sn1 Sc Sc 53.062(16) 7_546 3_655 ?
Sn1 Sc Sc 133.65(5) 1_556 3_655 ?
Sn2 Sc Sc 72.08(16) 1_655 3_655 ?
Ag Sc Sc 102.81(10) . 3_655 ?
Ag Sc Sc 102.81(10) 1_556 3_655 ?
Ag Sc Sc 102.20(18) 2_656 3_655 ?
Ag Sc Sc 52.40(9) 3_655 3_655 ?
Ag Sc Sc 52.40(9) 3_656 3_655 ?
Ag Sc Sc 102.20(18) 2_655 3_655 ?
Sc Sc Sc 60.0 2_545 3_655 ?
Sc Sc Sc 155.8(3) 3_665 3_655 ?
Sc Sc Sc 144.2(3) 2_655 3_655 ?
Sn1 Sc Sn2 81.65(11) . . ?
Sn1 Sc Sn2 81.65(11) 7_545 . ?
Sn1 Sc Sn2 81.65(11) 7_546 . ?
Sn1 Sc Sn2 81.65(11) 1_556 . ?
Sn2 Sc Sn2 180.0 1_655 . ?
Ag Sc Sn2 43.90(8) . . ?
Ag Sc Sn2 43.90(8) 1_556 . ?
Ag Sc Sn2 130.40(8) 2_656 . ?
Ag Sc Sn2 130.40(8) 3_655 . ?
Ag Sc Sn2 130.40(8) 3_656 . ?
Ag Sc Sn2 130.40(8) 2_655 . ?
Sc Sc Sn2 47.92(16) 2_545 . ?
Sc Sc Sn2 47.92(16) 3_665 . ?
Sc Sc Sn2 107.92(16) 2_655 . ?
Sc Sc Sn2 107.92(16) 3_655 . ?
Sn1 Sc Sc 43.94(2) . 1_554 ?
Sn1 Sc Sc 43.94(2) 7_545 1_554 ?
Sn1 Sc Sc 136.06(2) 7_546 1_554 ?
Sn1 Sc Sc 136.06(2) 1_556 1_554 ?
Sn2 Sc Sc 90.0 1_655 1_554 ?
Ag Sc Sc 46.10(8) . 1_554 ?
Ag Sc Sc 133.90(8) 1_556 1_554 ?
Ag Sc Sc 128.85(5) 2_656 1_554 ?
Ag Sc Sc 51.15(5) 3_655 1_554 ?
Ag Sc Sc 128.85(5) 3_656 1_554 ?
Ag Sc Sc 51.15(5) 2_655 1_554 ?
Sc Sc Sc 90.000(1) 2_545 1_554 ?
Sc Sc Sc 90.0 3_665 1_554 ?
Sc Sc Sc 90.0 2_655 1_554 ?
Sc Sc Sc 90.0 3_655 1_554 ?
Sn2 Sc Sc 90.0 . 1_554 ?
Sn1 Sc Sc 136.06(2) . 1_556 ?
Sn1 Sc Sc 136.06(2) 7_545 1_556 ?
Sn1 Sc Sc 43.94(2) 7_546 1_556 ?
Sn1 Sc Sc 43.94(2) 1_556 1_556 ?
Sn2 Sc Sc 90.0 1_655 1_556 ?
Ag Sc Sc 133.90(8) . 1_556 ?
Ag Sc Sc 46.10(8) 1_556 1_556 ?
Ag Sc Sc 51.15(5) 2_656 1_556 ?
Ag Sc Sc 128.85(5) 3_655 1_556 ?
Ag Sc Sc 51.15(5) 3_656 1_556 ?
Ag Sc Sc 128.85(5) 2_655 1_556 ?
Sc Sc Sc 90.0 2_545 1_556 ?
Sc Sc Sc 90.0 3_665 1_556 ?
Sc Sc Sc 90.0 2_655 1_556 ?
Sc Sc Sc 90.0 3_655 1_556 ?
Sn2 Sc Sc 90.0 . 1_556 ?
Sc Sc Sc 180.0 1_554 1_556 ?
Sn1 Sc Ag 105.34(5) . 2_545 ?
Sn1 Sc Ag 22.01(2) 7_545 2_545 ?
Sn1 Sc Ag 70.37(3) 7_546 2_545 ?
Sn1 Sc Ag 148.84(13) 1_556 2_545 ?
Sn2 Sc Ag 104.23(7) 1_655 2_545 ?
Ag Sc Ag 62.50(4) . 2_545 ?
Ag Sc Ag 96.17(9) 1_556 2_545 ?
Ag Sc Ag 142.74(11) 2_656 2_545 ?
Ag Sc Ag 61.50(3) 3_655 2_545 ?
Ag Sc Ag 92.17(3) 3_656 2_545 ?
Ag Sc Ag 106.31(5) 2_655 2_545 ?
Sc Sc Ag 35.26(6) 2_545 2_545 ?
Sc Sc Ag 119.1(2) 3_665 2_545 ?
Sc Sc Ag 155.66(3) 2_655 2_545 ?
Sc Sc Ag 40.55(8) 3_655 2_545 ?
Sn2 Sc Ag 75.77(7) . 2_545 ?
Sc Sc Ag 65.762(12) 1_554 2_545 ?
Sc Sc Ag 114.238(12) 1_556 2_545 ?
Sn1 Sc Ag 70.37(3) . 3_666 ?
Sn1 Sc Ag 148.84(13) 7_545 3_666 ?
Sn1 Sc Ag 105.34(5) 7_546 3_666 ?
Sn1 Sc Ag 22.01(2) 1_556 3_666 ?
Sn2 Sc Ag 104.23(7) 1_655 3_666 ?
Ag Sc Ag 96.17(9) . 3_666 ?
Ag Sc Ag 62.50(4) 1_556 3_666 ?
Ag Sc Ag 61.50(3) 2_656 3_666 ?
Ag Sc Ag 142.74(11) 3_655 3_666 ?
Ag Sc Ag 106.31(5) 3_656 3_666 ?
Ag Sc Ag 92.17(3) 2_655 3_666 ?
Sc Sc Ag 119.1(2) 2_545 3_666 ?
Sc Sc Ag 35.26(6) 3_665 3_666 ?
Sc Sc Ag 40.55(8) 2_655 3_666 ?
Sc Sc Ag 155.66(3) 3_655 3_666 ?
Sn2 Sc Ag 75.77(7) . 3_666 ?
Sc Sc Ag 114.238(12) 1_554 3_666 ?
Sc Sc Ag 65.762(12) 1_556 3_666 ?
Ag Sc Ag 151.53(13) 2_545 3_666 ?
Sn1 Sc Ag 148.84(13) . 2_546 ?
Sn1 Sc Ag 70.37(3) 7_545 2_546 ?
Sn1 Sc Ag 22.01(2) 7_546 2_546 ?
Sn1 Sc Ag 105.34(5) 1_556 2_546 ?
Sn2 Sc Ag 104.23(7) 1_655 2_546 ?
Ag Sc Ag 96.17(9) . 2_546 ?
Ag Sc Ag 62.50(4) 1_556 2_546 ?
Ag Sc Ag 106.31(5) 2_656 2_546 ?
Ag Sc Ag 92.17(3) 3_655 2_546 ?
Ag Sc Ag 61.50(3) 3_656 2_546 ?
Ag Sc Ag 142.74(11) 2_655 2_546 ?
Sc Sc Ag 35.26(6) 2_545 2_546 ?
Sc Sc Ag 119.1(2) 3_665 2_546 ?
Sc Sc Ag 155.66(3) 2_655 2_546 ?
Sc Sc Ag 40.55(8) 3_655 2_546 ?
Sn2 Sc Ag 75.77(7) . 2_546 ?
Sc Sc Ag 114.238(13) 1_554 2_546 ?
Sc Sc Ag 65.762(13) 1_556 2_546 ?
Ag Sc Ag 48.48(3) 2_545 2_546 ?
Ag Sc Ag 122.82(7) 3_666 2_546 ?
Sn1 Sc Ag 22.01(2) . 3_665 ?
Sn1 Sc Ag 105.34(5) 7_545 3_665 ?
Sn1 Sc Ag 148.84(13) 7_546 3_665 ?
Sn1 Sc Ag 70.37(3) 1_556 3_665 ?
Sn2 Sc Ag 104.23(7) 1_655 3_665 ?
Ag Sc Ag 62.50(4) . 3_665 ?
Ag Sc Ag 96.17(9) 1_556 3_665 ?
Ag Sc Ag 92.17(3) 2_656 3_665 ?
Ag Sc Ag 106.31(5) 3_655 3_665 ?
Ag Sc Ag 142.74(11) 3_656 3_665 ?
Ag Sc Ag 61.50(3) 2_655 3_665 ?
Sc Sc Ag 119.1(2) 2_545 3_665 ?
Sc Sc Ag 35.26(6) 3_665 3_665 ?
Sc Sc Ag 40.55(8) 2_655 3_665 ?
Sc Sc Ag 155.66(3) 3_655 3_665 ?
Sn2 Sc Ag 75.77(7) . 3_665 ?
Sc Sc Ag 65.762(13) 1_554 3_665 ?
Sc Sc Ag 114.238(13) 1_556 3_665 ?
Ag Sc Ag 122.82(7) 2_545 3_665 ?
Ag Sc Ag 48.48(3) 3_666 3_665 ?
Ag Sc Ag 151.53(13) 2_546 3_665 ?
Sn1 Sc Ag 115.32(13) . 1_656 ?
Sn1 Sc Ag 115.32(13) 7_545 1_656 ?
Sn1 Sc Ag 80.63(9) 7_546 1_656 ?
Sn1 Sc Ag 80.64(9) 1_556 1_656 ?
Sn2 Sc Ag 24.20(3) 1_655 1_656 ?
Ag Sc Ag 160.30(11) . 1_656 ?
Ag Sc Ag 111.90(6) 1_556 1_656 ?
Ag Sc Ag 31.97(7) 2_656 1_656 ?
Ag Sc Ag 70.48(10) 3_655 1_656 ?
Ag Sc Ag 31.97(7) 3_656 1_656 ?
Ag Sc Ag 70.48(10) 2_655 1_656 ?
Sc Sc Ag 127.68(13) 2_545 1_656 ?
Sc Sc Ag 127.68(13) 3_665 1_656 ?
Sc Sc Ag 73.70(15) 2_655 1_656 ?
Sc Sc Ag 73.70(15) 3_655 1_656 ?
Sn2 Sc Ag 155.80(3) . 1_656 ?
Sc Sc Ag 114.20(3) 1_554 1_656 ?
Sc Sc Ag 65.80(3) 1_556 1_656 ?
Ag Sc Ag 113.11(7) 2_545 1_656 ?
Ag Sc Ag 93.21(5) 3_666 1_656 ?
Ag Sc Ag 93.21(5) 2_546 1_656 ?
Ag Sc Ag 113.11(7) 3_665 1_656 ?
Sn1 Sc Ag 80.63(9) . 1_655 ?
Sn1 Sc Ag 80.63(9) 7_545 1_655 ?
Sn1 Sc Ag 115.32(13) 7_546 1_655 ?
Sn1 Sc Ag 115.32(13) 1_556 1_655 ?
Sn2 Sc Ag 24.20(3) 1_655 1_655 ?
Ag Sc Ag 111.90(6) . 1_655 ?
Ag Sc Ag 160.30(11) 1_556 1_655 ?
Ag Sc Ag 70.48(10) 2_656 1_655 ?
Ag Sc Ag 31.97(7) 3_655 1_655 ?
Ag Sc Ag 70.48(10) 3_656 1_655 ?
Ag Sc Ag 31.97(7) 2_655 1_655 ?
Sc Sc Ag 127.68(13) 2_545 1_655 ?
Sc Sc Ag 127.68(13) 3_665 1_655 ?
Sc Sc Ag 73.70(15) 2_655 1_655 ?
Sc Sc Ag 73.70(15) 3_655 1_655 ?
Sn2 Sc Ag 155.80(3) . 1_655 ?
Sc Sc Ag 65.80(3) 1_554 1_655 ?
Sc Sc Ag 114.20(3) 1_556 1_655 ?
Ag Sc Ag 93.21(5) 2_545 1_655 ?
Ag Sc Ag 113.11(7) 3_666 1_655 ?
Ag Sc Ag 113.11(7) 2_546 1_655 ?
Ag Sc Ag 93.21(5) 3_665 1_655 ?
Ag Sc Ag 48.40(6) 1_656 1_655 ?
Sn1 Sc Sn2 132.08(10) . 1_656 ?
Sn1 Sc Sn2 132.08(10) 7_545 1_656 ?
Sn1 Sc Sn2 59.92(6) 7_546 1_656 ?
Sn1 Sc Sn2 59.92(6) 1_556 1_656 ?
Sn2 Sc Sn2 54.43(5) 1_655 1_656 ?
Ag Sc Sn2 169.47(13) . 1_656 ?
Ag Sc Sn2 81.68(4) 1_556 1_656 ?
Ag Sc Sn2 27.46(3) 2_656 1_656 ?
Ag Sc Sn2 97.65(12) 3_655 1_656 ?
Ag Sc Sn2 27.46(3) 3_656 1_656 ?
Ag Sc Sn2 97.65(12) 2_655 1_656 ?
Sc Sc Sn2 112.95(5) 2_545 1_656 ?
Sc Sc Sn2 112.95(5) 3_665 1_656 ?
Sc Sc Sn2 79.69(11) 2_655 1_656 ?
Sc Sc Sn2 79.69(11) 3_655 1_656 ?
Sn2 Sc Sn2 125.57(5) . 1_656 ?
Sc Sc Sn2 144.43(5) 1_554 1_656 ?
Sc Sc Sn2 35.57(5) 1_556 1_656 ?
Ag Sc Sn2 118.49(4) 2_545 1_656 ?
Ag Sc Sn2 79.00(2) 3_666 1_656 ?
Ag Sc Sn2 79.00(2) 2_546 1_656 ?
Ag Sc Sn2 118.49(4) 3_665 1_656 ?
Ag Sc Sn2 30.23(3) 1_656 1_656 ?
Ag Sc Sn2 78.63(8) 1_655 1_656 ?
Sn1 Sc Sn2 59.92(6) . 1_654 ?
Sn1 Sc Sn2 59.92(6) 7_545 1_654 ?
Sn1 Sc Sn2 132.08(10) 7_546 1_654 ?
Sn1 Sc Sn2 132.08(10) 1_556 1_654 ?
Sn2 Sc Sn2 54.43(5) 1_655 1_654 ?
Ag Sc Sn2 81.68(4) . 1_654 ?
Ag Sc Sn2 169.47(13) 1_556 1_654 ?
Ag Sc Sn2 97.65(12) 2_656 1_654 ?
Ag Sc Sn2 27.46(3) 3_655 1_654 ?
Ag Sc Sn2 97.65(12) 3_656 1_654 ?
Ag Sc Sn2 27.46(3) 2_655 1_654 ?
Sc Sc Sn2 112.95(5) 2_545 1_654 ?
Sc Sc Sn2 112.95(5) 3_665 1_654 ?
Sc Sc Sn2 79.69(11) 2_655 1_654 ?
Sc Sc Sn2 79.69(11) 3_655 1_654 ?
Sn2 Sc Sn2 125.57(5) . 1_654 ?
Sc Sc Sn2 35.57(5) 1_554 1_654 ?
Sc Sc Sn2 144.43(5) 1_556 1_654 ?
Ag Sc Sn2 79.00(2) 2_545 1_654 ?
Ag Sc Sn2 118.49(4) 3_666 1_654 ?
Ag Sc Sn2 118.49(4) 2_546 1_654 ?
Ag Sc Sn2 79.00(2) 3_665 1_654 ?
Ag Sc Sn2 78.63(8) 1_656 1_654 ?
Ag Sc Sn2 30.23(3) 1_655 1_654 ?
Sn2 Sc Sn2 108.85(11) 1_656 1_654 ?
Sn1 Sc Sc 77.67(11) . 3_765 ?
Sn1 Sc Sc 117.71(10) 7_545 3_765 ?
Sn1 Sc Sc 117.71(10) 7_546 3_765 ?
Sn1 Sc Sc 77.67(11) 1_556 3_765 ?
Sn2 Sc Sc 30.000(1) 1_655 3_765 ?
Ag Sc Sc 128.61(6) . 3_765 ?
Ag Sc Sc 128.61(6) 1_556 3_765 ?
Ag Sc Sc 39.00(6) 2_656 3_765 ?
Ag Sc Sc 69.79(8) 3_655 3_765 ?
Ag Sc Sc 69.79(8) 3_656 3_765 ?
Ag Sc Sc 39.00(6) 2_655 3_765 ?
Sc Sc Sc 162.08(16) 2_545 3_765 ?
Sc Sc Sc 102.08(16) 3_665 3_765 ?
Sc Sc Sc 42.08(16) 2_655 3_765 ?
Sc Sc Sc 102.08(16) 3_655 3_765 ?
Sn2 Sc Sc 150.0 . 3_765 ?
Sc Sc Sc 90.0 1_554 3_765 ?
Sc Sc Sc 90.0 1_556 3_765 ?
Ag Sc Sc 130.69(6) 2_545 3_765 ?
Ag Sc Sc 76.93(7) 3_666 3_765 ?
Ag Sc Sc 130.69(6) 2_546 3_765 ?
Ag Sc Sc 76.93(7) 3_665 3_765 ?
Ag Sc Sc 37.822(17) 1_656 3_765 ?
Ag Sc Sc 37.822(17) 1_655 3_765 ?
Sn2 Sc Sc 59.75(4) 1_656 3_765 ?
Sn2 Sc Sc 59.75(4) 1_654 3_765 ?
Sn1 Sc Sc 117.71(10) . 2_645 ?
Sn1 Sc Sc 77.67(11) 7_545 2_645 ?
Sn1 Sc Sc 77.67(11) 7_546 2_645 ?
Sn1 Sc Sc 117.71(10) 1_556 2_645 ?
Sn2 Sc Sc 30.0 1_655 2_645 ?
Ag Sc Sc 128.61(6) . 2_645 ?
Ag Sc Sc 128.61(6) 1_556 2_645 ?
Ag Sc Sc 69.79(8) 2_656 2_645 ?
Ag Sc Sc 39.00(6) 3_655 2_645 ?
Ag Sc Sc 39.00(6) 3_656 2_645 ?
Ag Sc Sc 69.79(8) 2_655 2_645 ?
Sc Sc Sc 102.08(16) 2_545 2_645 ?
Sc Sc Sc 162.08(16) 3_665 2_645 ?
Sc Sc Sc 102.08(16) 2_655 2_645 ?
Sc Sc Sc 42.08(16) 3_655 2_645 ?
Sn2 Sc Sc 150.0 . 2_645 ?
Sc Sc Sc 90.0 1_554 2_645 ?
Sc Sc Sc 90.0 1_556 2_645 ?
Ag Sc Sc 76.93(7) 2_545 2_645 ?
Ag Sc Sc 130.69(6) 3_666 2_645 ?
Ag Sc Sc 76.93(7) 2_546 2_645 ?
Ag Sc Sc 130.69(6) 3_665 2_645 ?
Ag Sc Sc 37.822(17) 1_656 2_645 ?
Ag Sc Sc 37.822(17) 1_655 2_645 ?
Sn2 Sc Sc 59.75(4) 1_656 2_645 ?
Sn2 Sc Sc 59.75(4) 1_654 2_645 ?
Sc Sc Sc 60.0 3_765 2_645 ?
Sn1 Sc Ag 76.87(10) . 3 ?
Sn1 Sc Ag 53.50(9) 7_545 3 ?
Sn1 Sc Ag 88.40(11) 7_546 3 ?
Sn1 Sc Ag 109.86(14) 1_556 3 ?
Sn2 Sc Ag 151.45(3) 1_655 3 ?
Ag Sc Ag 25.05(6) . 3 ?
Ag Sc Ag 68.90(10) 1_556 3 ?
Ag Sc Ag 158.95(11) 2_656 3 ?
Ag Sc Ag 101.85(6) 3_655 3 ?
Ag Sc Ag 134.38(8) 3_656 3 ?
Ag Sc Ag 116.06(5) 2_655 3 ?
Sc Sc Ag 37.84(12) 2_545 3 ?
Sc Sc Ag 67.20(17) 3_665 3 ?
Sc Sc Ag 121.88(16) 2_655 3 ?
Sc Sc Ag 90.72(13) 3_655 3 ?
Sn2 Sc Ag 28.55(3) . 3 ?
Sc Sc Ag 66.81(3) 1_554 3 ?
Sc Sc Ag 113.19(3) 1_556 3 ?
Ag Sc Ag 52.01(5) 2_545 3 ?
Ag Sc Ag 100.58(9) 3_666 3 ?
Ag Sc Ag 73.01(6) 2_546 3 ?
Ag Sc Ag 81.97(6) 3_665 3 ?
Ag Sc Ag 164.28(2) 1_656 3 ?
Ag Sc Ag 129.778(18) 1_655 3 ?
Sn2 Sc Ag 146.23(6) 1_656 3 ?
Sn2 Sc Ag 101.00(3) 1_654 3 ?
Sc Sc Ag 153.661(19) 3_765 3 ?
Sc Sc Ag 128.70(3) 2_645 3 ?
Sn1 Sc Ag 53.50(9) . 2 ?
Sn1 Sc Ag 76.87(10) 7_545 2 ?
Sn1 Sc Ag 109.86(14) 7_546 2 ?
Sn1 Sc Ag 88.40(11) 1_556 2 ?
Sn2 Sc Ag 151.45(3) 1_655 2 ?
Ag Sc Ag 25.05(6) . 2 ?
Ag Sc Ag 68.90(10) 1_556 2 ?
Ag Sc Ag 134.38(8) 2_656 2 ?
Ag Sc Ag 116.06(5) 3_655 2 ?
Ag Sc Ag 158.95(11) 3_656 2 ?
Ag Sc Ag 101.85(6) 2_655 2 ?
Sc Sc Ag 67.20(17) 2_545 2 ?
Sc Sc Ag 37.84(13) 3_665 2 ?
Sc Sc Ag 90.72(13) 2_655 2 ?
Sc Sc Ag 121.88(16) 3_655 2 ?
Sn2 Sc Ag 28.55(3) . 2 ?
Sc Sc Ag 66.81(3) 1_554 2 ?
Sc Sc Ag 113.19(3) 1_556 2 ?
Ag Sc Ag 81.97(6) 2_545 2 ?
Ag Sc Ag 73.01(6) 3_666 2 ?
Ag Sc Ag 100.58(9) 2_546 2 ?
Ag Sc Ag 52.01(5) 3_665 2 ?
Ag Sc Ag 164.28(2) 1_656 2 ?
Ag Sc Ag 129.778(18) 1_655 2 ?
Sn2 Sc Ag 146.23(6) 1_656 2 ?
Sn2 Sc Ag 101.00(3) 1_654 2 ?
Sc Sc Ag 128.70(3) 3_765 2 ?
Sc Sc Ag 153.661(19) 2_645 2 ?
Ag Sc Ag 31.44(4) 3 2 ?
Sn1 Ag Sn1 96.74(7) . 7_545 ?
Sn1 Ag Sn2 114.412(7) . 1_554 ?
Sn1 Ag Sn2 114.412(6) 7_545 1_554 ?
Sn1 Ag Sn2 114.412(6) . . ?
Sn1 Ag Sn2 114.412(7) 7_545 . ?
Sn2 Ag Sn2 103.06(7) 1_554 . ?
Sn1 Ag Ag 161.63(3) . 3 ?
Sn1 Ag Ag 101.63(3) 7_545 3 ?
Sn2 Ag Ag 57.40(3) 1_554 3 ?
Sn2 Ag Ag 57.40(3) . 3 ?
Sn1 Ag Ag 101.63(3) . 2 ?
Sn1 Ag Ag 161.63(3) 7_545 2 ?
Sn2 Ag Ag 57.40(3) 1_554 2 ?
Sn2 Ag Ag 57.40(3) . 2 ?
Ag Ag Ag 60.0 3 2 ?
Sn1 Ag Sc 61.40(5) . . ?
Sn1 Ag Sc 61.40(5) 7_545 . ?
Sn2 Ag Sc 172.37(10) 1_554 . ?
Sn2 Ag Sc 84.57(8) . . ?
Ag Ag Sc 128.61(6) 3 . ?
Ag Ag Sc 128.61(6) 2 . ?
Sn1 Ag Sc 61.40(5) . 1_554 ?
Sn1 Ag Sc 61.40(5) 7_545 1_554 ?
Sn2 Ag Sc 84.57(8) 1_554 1_554 ?
Sn2 Ag Sc 172.37(10) . 1_554 ?
Ag Ag Sc 128.61(6) 3 1_554 ?
Ag Ag Sc 128.61(6) 2 1_554 ?
Sc Ag Sc 87.80(16) . 1_554 ?
Sn1 Ag Sc 127.87(5) . 2_544 ?
Sn1 Ag Sc 56.78(8) 7_545 2_544 ?
Sn2 Ag Sc 58.53(8) 1_554 2_544 ?
Sn2 Ag Sc 117.40(4) . 2_544 ?
Ag Ag Sc 64.43(5) 3 2_544 ?
Ag Ag Sc 110.21(8) 2 2_544 ?
Sc Ag Sc 118.09(6) . 2_544 ?
Sc Ag Sc 66.48(6) 1_554 2_544 ?
Sn1 Ag Sc 56.78(8) . 3_665 ?
Sn1 Ag Sc 127.87(5) 7_545 3_665 ?
Sn2 Ag Sc 117.40(4) 1_554 3_665 ?
Sn2 Ag Sc 58.53(8) . 3_665 ?
Ag Ag Sc 110.21(8) 3 3_665 ?
Ag Ag Sc 64.43(5) 2 3_665 ?
Sc Ag Sc 66.48(6) . 3_665 ?
Sc Ag Sc 118.09(6) 1_554 3_665 ?
Sc Ag Sc 174.30(13) 2_544 3_665 ?
Sn1 Ag Sc 56.78(8) . 3_664 ?
Sn1 Ag Sc 127.87(5) 7_545 3_664 ?
Sn2 Ag Sc 58.53(8) 1_554 3_664 ?
Sn2 Ag Sc 117.40(4) . 3_664 ?
Ag Ag Sc 110.21(8) 3 3_664 ?
Ag Ag Sc 64.43(5) 2 3_664 ?
Sc Ag Sc 118.09(6) . 3_664 ?
Sc Ag Sc 66.48(6) 1_554 3_664 ?
Sc Ag Sc 102.00(12) 2_544 3_664 ?
Sc Ag Sc 77.71(11) 3_665 3_664 ?
Sn1 Ag Sc 127.87(5) . 2_545 ?
Sn1 Ag Sc 56.78(8) 7_545 2_545 ?
Sn2 Ag Sc 117.40(4) 1_554 2_545 ?
Sn2 Ag Sc 58.53(8) . 2_545 ?
Ag Ag Sc 64.43(5) 3 2_545 ?
Ag Ag Sc 110.21(8) 2 2_545 ?
Sc Ag Sc 66.48(6) . 2_545 ?
Sc Ag Sc 118.09(6) 1_554 2_545 ?
Sc Ag Sc 77.71(11) 2_544 2_545 ?
Sc Ag Sc 102.00(12) 3_665 2_545 ?
Sc Ag Sc 174.30(13) 3_664 2_545 ?
Sn1 Ag Ag 90.0 . 1_556 ?
Sn1 Ag Ag 90.0 7_545 1_556 ?
Sn2 Ag Ag 141.53(4) 1_554 1_556 ?
Sn2 Ag Ag 38.47(4) . 1_556 ?
Ag Ag Ag 90.0 3 1_556 ?
Ag Ag Ag 90.0 2 1_556 ?
Sc Ag Ag 46.10(8) . 1_556 ?
Sc Ag Ag 133.90(8) 1_554 1_556 ?
Sc Ag Ag 128.85(5) 2_544 1_556 ?
Sc Ag Ag 51.15(5) 3_665 1_556 ?
Sc Ag Ag 128.85(5) 3_664 1_556 ?
Sc Ag Ag 51.15(5) 2_545 1_556 ?
Sn1 Ag Ag 90.0 . 1_554 ?
Sn1 Ag Ag 90.0 7_545 1_554 ?
Sn2 Ag Ag 38.47(4) 1_554 1_554 ?
Sn2 Ag Ag 141.53(4) . 1_554 ?
Ag Ag Ag 90.0 3 1_554 ?
Ag Ag Ag 90.0 2 1_554 ?
Sc Ag Ag 133.90(8) . 1_554 ?
Sc Ag Ag 46.10(8) 1_554 1_554 ?
Sc Ag Ag 51.15(5) 2_544 1_554 ?
Sc Ag Ag 128.85(5) 3_665 1_554 ?
Sc Ag Ag 51.15(5) 3_664 1_554 ?
Sc Ag Ag 128.85(5) 2_545 1_554 ?
Ag Ag Ag 180.0 1_556 1_554 ?
Sn1 Ag Sn1 64.492(8) . 7 ?
Sn1 Ag Sn1 161.23(6) 7_545 7 ?
Sn2 Ag Sn1 76.01(3) 1_554 7 ?
Sn2 Ag Sn1 76.01(3) . 7 ?
Ag Ag Sn1 97.14(3) 3 7 ?
Ag Ag Sn1 37.14(3) 2 7 ?
Sc Ag Sn1 106.26(2) . 7 ?
Sc Ag Sn1 106.26(2) 1_554 7 ?
Sc Ag Sn1 134.17(8) 2_544 7 ?
Sc Ag Sn1 42.65(2) 3_665 7 ?
Sc Ag Sn1 42.65(2) 3_664 7 ?
Sc Ag Sn1 134.17(8) 2_545 7 ?
Ag Ag Sn1 90.0 1_556 7 ?
Ag Ag Sn1 90.0 1_554 7 ?
Sn1 Ag Sn1 161.23(6) . 1_445 ?
Sn1 Ag Sn1 64.493(8) 7_545 1_445 ?
Sn2 Ag Sn1 76.01(3) 1_554 1_445 ?
Sn2 Ag Sn1 76.01(3) . 1_445 ?
Ag Ag Sn1 37.14(3) 3 1_445 ?
Ag Ag Sn1 97.14(2) 2 1_445 ?
Sc Ag Sn1 106.26(2) . 1_445 ?
Sc Ag Sn1 106.26(2) 1_554 1_445 ?
Sc Ag Sn1 42.65(2) 2_544 1_445 ?
Sc Ag Sn1 134.17(8) 3_665 1_445 ?
Sc Ag Sn1 134.17(8) 3_664 1_445 ?
Sc Ag Sn1 42.65(2) 2_545 1_445 ?
Ag Ag Sn1 90.0 1_556 1_445 ?
Ag Ag Sn1 90.0 1_554 1_445 ?
Sn1 Ag Sn1 134.28(5) 7 1_445 ?
Sn1 Ag Ag 30.0 . 2_655 ?
Sn1 Ag Ag 66.74(7) 7_545 2_655 ?
Sn2 Ag Ag 126.19(3) 1_554 2_655 ?
Sn2 Ag Ag 126.19(3) . 2_655 ?
Ag Ag Ag 168.37(3) 3 2_655 ?
Ag Ag Ag 131.63(3) 2 2_655 ?
Sc Ag Ag 46.85(8) . 2_655 ?
Sc Ag Ag 46.85(8) 1_554 2_655 ?
Sc Ag Ag 106.98(7) 2_544 2_655 ?
Sc Ag Ag 78.60(6) 3_665 2_655 ?
Sc Ag Ag 78.60(6) 3_664 2_655 ?
Sc Ag Ag 106.98(7) 2_545 2_655 ?
Ag Ag Ag 90.0 1_556 2_655 ?
Ag Ag Ag 90.0 1_554 2_655 ?
Sn1 Ag Ag 94.493(8) 7 2_655 ?
Sn1 Ag Ag 131.23(6) 1_445 2_655 ?
Sn1 Ag Ag 66.74(7) . 3_655 ?
Sn1 Ag Ag 30.0 7_545 3_655 ?
Sn2 Ag Ag 126.19(3) 1_554 3_655 ?
Sn2 Ag Ag 126.19(3) . 3_655 ?
Ag Ag Ag 131.63(3) 3 3_655 ?
Ag Ag Ag 168.37(3) 2 3_655 ?
Sc Ag Ag 46.85(8) . 3_655 ?
Sc Ag Ag 46.85(8) 1_554 3_655 ?
Sc Ag Ag 78.60(6) 2_544 3_655 ?
Sc Ag Ag 106.98(7) 3_665 3_655 ?
Sc Ag Ag 106.98(7) 3_664 3_655 ?
Sc Ag Ag 78.60(6) 2_545 3_655 ?
Ag Ag Ag 90.0 1_556 3_655 ?
Ag Ag Ag 90.0 1_554 3_655 ?
Sn1 Ag Ag 131.23(6) 7 3_655 ?
Sn1 Ag Ag 94.493(8) 1_445 3_655 ?
Ag Ag Ag 36.74(7) 2_655 3_655 ?
Sn1 Ag Ag 30.0 . 3_665 ?
Sn1 Ag Ag 126.74(7) 7_545 3_665 ?
Sn2 Ag Ag 97.206(15) 1_554 3_665 ?
Sn2 Ag Ag 97.206(15) . 3_665 ?
Ag Ag Ag 131.63(3) 3 3_665 ?
Ag Ag Ag 71.63(3) 2 3_665 ?
Sc Ag Ag 81.65(3) . 3_665 ?
Sc Ag Ag 81.65(3) 1_554 3_665 ?
Sc Ag Ag 140.47(4) 2_544 3_665 ?
Sc Ag Ag 41.31(7) 3_665 3_665 ?
Sc Ag Ag 41.31(7) 3_664 3_665 ?
Sc Ag Ag 140.47(4) 2_545 3_665 ?
Ag Ag Ag 90.0 1_556 3_665 ?
Ag Ag Ag 90.0 1_554 3_665 ?
Sn1 Ag Ag 34.492(8) 7 3_665 ?
Sn1 Ag Ag 168.77(6) 1_445 3_665 ?
Ag Ag Ag 60.0 2_655 3_665 ?
Ag Ag Ag 96.74(7) 3_655 3_665 ?
Sn1 Ag Ag 126.74(7) . 2_545 ?
Sn1 Ag Ag 30.0 7_545 2_545 ?
Sn2 Ag Ag 97.206(15) 1_554 2_545 ?
Sn2 Ag Ag 97.206(15) . 2_545 ?
Ag Ag Ag 71.63(3) 3 2_545 ?
Ag Ag Ag 131.63(3) 2 2_545 ?
Sc Ag Ag 81.65(3) . 2_545 ?
Sc Ag Ag 81.65(3) 1_554 2_545 ?
Sc Ag Ag 41.31(7) 2_544 2_545 ?
Sc Ag Ag 140.47(4) 3_665 2_545 ?
Sc Ag Ag 140.47(4) 3_664 2_545 ?
Sc Ag Ag 41.31(7) 2_545 2_545 ?
Ag Ag Ag 90.0 1_556 2_545 ?
Ag Ag Ag 90.0 1_554 2_545 ?
Sn1 Ag Ag 168.77(6) 7 2_545 ?
Sn1 Ag Ag 34.493(8) 1_445 2_545 ?
Ag Ag Ag 96.74(7) 2_655 2_545 ?
Ag Ag Ag 60.0 3_655 2_545 ?
Ag Ag Ag 156.74(7) 3_665 2_545 ?
Sn1 Ag Sn1 57.773(16) . 1_556 ?
Sn1 Ag Sn1 93.59(3) 7_545 1_556 ?
Sn2 Ag Sn1 151.97(3) 1_554 1_556 ?
Sn2 Ag Sn1 63.773(19) . 1_556 ?
Ag Ag Sn1 120.40(2) 3 1_556 ?
Ag Ag Sn1 96.17(2) 2 1_556 ?
Sc Ag Sn1 32.67(5) . 1_556 ?
Sc Ag Sn1 109.35(8) 1_554 1_556 ?
Sc Ag Sn1 149.10(8) 2_544 1_556 ?
Sc Ag Sn1 34.632(12) 3_665 1_556 ?
Sc Ag Sn1 103.80(7) 3_664 1_556 ?
Sc Ag Sn1 78.27(4) 2_545 1_556 ?
Ag Ag Sn1 32.227(16) 1_556 1_556 ?
Ag Ag Sn1 147.773(16) 1_554 1_556 ?
Sn1 Ag Sn1 76.724(4) 7 1_556 ?
Sn1 Ag Sn1 120.325(8) 1_445 1_556 ?
Ag Ag Sn1 62.495(13) 2_655 1_556 ?
Ag Ag Sn1 77.84(4) 3_655 1_556 ?
Ag Ag Sn1 62.495(13) 3_665 1_556 ?
Ag Ag Sn1 108.60(2) 2_545 1_556 ?
Sn1 Ag Sn1 57.773(16) . 1_554 ?
Sn1 Ag Sn1 93.59(3) 7_545 1_554 ?
Sn2 Ag Sn1 63.773(19) 1_554 1_554 ?
Sn2 Ag Sn1 151.97(3) . 1_554 ?
Ag Ag Sn1 120.40(2) 3 1_554 ?
Ag Ag Sn1 96.17(2) 2 1_554 ?
Sc Ag Sn1 109.35(8) . 1_554 ?
Sc Ag Sn1 32.67(5) 1_554 1_554 ?
Sc Ag Sn1 78.27(4) 2_544 1_554 ?
Sc Ag Sn1 103.80(7) 3_665 1_554 ?
Sc Ag Sn1 34.632(12) 3_664 1_554 ?
Sc Ag Sn1 149.10(8) 2_545 1_554 ?
Ag Ag Sn1 147.773(16) 1_556 1_554 ?
Ag Ag Sn1 32.227(16) 1_554 1_554 ?
Sn1 Ag Sn1 76.724(4) 7 1_554 ?
Sn1 Ag Sn1 120.325(9) 1_445 1_554 ?
Ag Ag Sn1 62.495(14) 2_655 1_554 ?
Ag Ag Sn1 77.84(4) 3_655 1_554 ?
Ag Ag Sn1 62.495(14) 3_665 1_554 ?
Ag Ag Sn1 108.60(2) 2_545 1_554 ?
Sn1 Ag Sn1 115.55(3) 1_556 1_554 ?
Sn1 Ag Sn1 93.59(3) . 7_544 ?
Sn1 Ag Sn1 57.773(16) 7_545 7_544 ?
Sn2 Ag Sn1 63.77(2) 1_554 7_544 ?
Sn2 Ag Sn1 151.97(3) . 7_544 ?
Ag Ag Sn1 96.17(2) 3 7_544 ?
Ag Ag Sn1 120.40(2) 2 7_544 ?
Sc Ag Sn1 109.35(8) . 7_544 ?
Sc Ag Sn1 32.67(5) 1_554 7_544 ?
Sc Ag Sn1 34.632(12) 2_544 7_544 ?
Sc Ag Sn1 149.10(8) 3_665 7_544 ?
Sc Ag Sn1 78.27(4) 3_664 7_544 ?
Sc Ag Sn1 103.80(7) 2_545 7_544 ?
Ag Ag Sn1 147.773(16) 1_556 7_544 ?
Ag Ag Sn1 32.227(16) 1_554 7_544 ?
Sn1 Ag Sn1 120.325(9) 7 7_544 ?
Sn1 Ag Sn1 76.724(4) 1_445 7_544 ?
Ag Ag Sn1 77.84(4) 2_655 7_544 ?
Ag Ag Sn1 62.495(13) 3_655 7_544 ?
Ag Ag Sn1 108.60(2) 3_665 7_544 ?
Ag Ag Sn1 62.495(13) 2_545 7_544 ?
Sn1 Ag Sn1 138.50(5) 1_556 7_544 ?
Sn1 Ag Sn1 46.979(15) 1_554 7_544 ?
Sn1 Ag Sn1 93.59(3) . 7_546 ?
Sn1 Ag Sn1 57.773(16) 7_545 7_546 ?
Sn2 Ag Sn1 151.97(3) 1_554 7_546 ?
Sn2 Ag Sn1 63.77(2) . 7_546 ?
Ag Ag Sn1 96.17(2) 3 7_546 ?
Ag Ag Sn1 120.40(2) 2 7_546 ?
Sc Ag Sn1 32.67(5) . 7_546 ?
Sc Ag Sn1 109.35(8) 1_554 7_546 ?
Sc Ag Sn1 103.80(7) 2_544 7_546 ?
Sc Ag Sn1 78.27(4) 3_665 7_546 ?
Sc Ag Sn1 149.10(8) 3_664 7_546 ?
Sc Ag Sn1 34.633(12) 2_545 7_546 ?
Ag Ag Sn1 32.227(16) 1_556 7_546 ?
Ag Ag Sn1 147.773(16) 1_554 7_546 ?
Sn1 Ag Sn1 120.325(8) 7 7_546 ?
Sn1 Ag Sn1 76.724(4) 1_445 7_546 ?
Ag Ag Sn1 77.84(4) 2_655 7_546 ?
Ag Ag Sn1 62.495(14) 3_655 7_546 ?
Ag Ag Sn1 108.60(2) 3_665 7_546 ?
Ag Ag Sn1 62.495(13) 2_545 7_546 ?
Sn1 Ag Sn1 46.979(15) 1_556 7_546 ?
Sn1 Ag Sn1 138.50(5) 1_554 7_546 ?
Sn1 Ag Sn1 115.55(3) 7_544 7_546 ?
Sn1 Ag Ag 122.55(3) . 3_554 ?
Sn1 Ag Ag 96.563(13) 7_545 3_554 ?
Sn2 Ag Ag 18.122(15) 1_554 3_554 ?
Sn2 Ag Ag 109.85(7) . 3_554 ?
Ag Ag Ag 55.47(3) 3 3_554 ?
Ag Ag Ag 73.534(15) 2 3_554 ?
Sc Ag Ag 157.66(6) . 3_554 ?
Sc Ag Ag 77.44(8) 1_554 3_554 ?
Sc Ag Ag 40.40(8) 2_544 3_554 ?
Sc Ag Ag 135.45(3) 3_665 3_554 ?
Sc Ag Ag 71.28(8) 3_664 3_554 ?
Sc Ag Ag 105.79(5) 2_545 3_554 ?
Ag Ag Ag 145.47(3) 1_556 3_554 ?
Ag Ag Ag 34.53(3) 1_554 3_554 ?
Sn1 Ag Ag 94.040(11) 7 3_554 ?
Sn1 Ag Ag 63.13(3) 1_445 3_554 ?
Ag Ag Ag 123.73(4) 2_655 3_554 ?
Ag Ag Ag 112.124(8) 3_655 3_554 ?
Ag Ag Ag 112.123(7) 3_665 3_554 ?
Ag Ag Ag 79.71(3) 2_545 3_554 ?
Sn1 Ag Ag 169.67(3) 1_556 3_554 ?
Sn1 Ag Ag 65.80(2) 1_554 3_554 ?
Sn1 Ag Ag 50.511(14) 7_544 3_554 ?
Sn1 Ag Ag 139.27(3) 7_546 3_554 ?
Sn1 Ag Ag 96.563(13) . 2_556 ?
Sn1 Ag Ag 122.55(3) 7_545 2_556 ?
Sn2 Ag Ag 109.85(7) 1_554 2_556 ?
Sn2 Ag Ag 18.123(15) . 2_556 ?
Ag Ag Ag 73.534(15) 3 2_556 ?
Ag Ag Ag 55.47(3) 2 2_556 ?
Sc Ag Ag 77.44(8) . 2_556 ?
Sc Ag Ag 157.66(6) 1_554 2_556 ?
Sc Ag Ag 135.45(3) 2_544 2_556 ?
Sc Ag Ag 40.40(8) 3_665 2_556 ?
Sc Ag Ag 105.79(5) 3_664 2_556 ?
Sc Ag Ag 71.28(8) 2_545 2_556 ?
Ag Ag Ag 34.53(3) 1_556 2_556 ?
Ag Ag Ag 145.47(3) 1_554 2_556 ?
Sn1 Ag Ag 63.13(3) 7 2_556 ?
Sn1 Ag Ag 94.040(11) 1_445 2_556 ?
Ag Ag Ag 112.124(7) 2_655 2_556 ?
Ag Ag Ag 123.73(4) 3_655 2_556 ?
Ag Ag Ag 79.71(3) 3_665 2_556 ?
Ag Ag Ag 112.123(7) 2_545 2_556 ?
Sn1 Ag Ag 50.510(14) 1_556 2_556 ?
Sn1 Ag Ag 139.27(3) 1_554 2_556 ?
Sn1 Ag Ag 169.67(3) 7_544 2_556 ?
Sn1 Ag Ag 65.80(2) 7_546 2_556 ?
Ag Ag Ag 121.20(6) 3_554 2_556 ?
Sn1 Ag Ag 96.563(13) . 2_554 ?
Sn1 Ag Ag 122.55(3) 7_545 2_554 ?
Sn2 Ag Ag 18.123(15) 1_554 2_554 ?
Sn2 Ag Ag 109.85(7) . 2_554 ?
Ag Ag Ag 73.534(15) 3 2_554 ?
Ag Ag Ag 55.47(3) 2 2_554 ?
Sc Ag Ag 157.66(6) . 2_554 ?
Sc Ag Ag 77.44(8) 1_554 2_554 ?
Sc Ag Ag 71.28(8) 2_544 2_554 ?
Sc Ag Ag 105.79(5) 3_665 2_554 ?
Sc Ag Ag 40.40(8) 3_664 2_554 ?
Sc Ag Ag 135.45(3) 2_545 2_554 ?
Ag Ag Ag 145.47(3) 1_556 2_554 ?
Ag Ag Ag 34.53(3) 1_554 2_554 ?
Sn1 Ag Ag 63.13(3) 7 2_554 ?
Sn1 Ag Ag 94.040(11) 1_445 2_554 ?
Ag Ag Ag 112.124(8) 2_655 2_554 ?
Ag Ag Ag 123.73(4) 3_655 2_554 ?
Ag Ag Ag 79.71(3) 3_665 2_554 ?
Ag Ag Ag 112.123(7) 2_545 2_554 ?
Sn1 Ag Ag 139.27(3) 1_556 2_554 ?
Sn1 Ag Ag 50.510(14) 1_554 2_554 ?
Sn1 Ag Ag 65.80(2) 7_544 2_554 ?
Sn1 Ag Ag 169.67(3) 7_546 2_554 ?
Ag Ag Ag 32.93(3) 3_554 2_554 ?
Ag Ag Ag 110.93(7) 2_556 2_554 ?
Sn1 Ag Ag 122.55(2) . 3_556 ?
Sn1 Ag Ag 96.563(13) 7_545 3_556 ?
Sn2 Ag Ag 109.85(7) 1_554 3_556 ?
Sn2 Ag Ag 18.123(15) . 3_556 ?
Ag Ag Ag 55.47(3) 3 3_556 ?
Ag Ag Ag 73.534(15) 2 3_556 ?
Sc Ag Ag 77.44(8) . 3_556 ?
Sc Ag Ag 157.66(6) 1_554 3_556 ?
Sc Ag Ag 105.79(5) 2_544 3_556 ?
Sc Ag Ag 71.28(8) 3_665 3_556 ?
Sc Ag Ag 135.45(3) 3_664 3_556 ?
Sc Ag Ag 40.40(8) 2_545 3_556 ?
Ag Ag Ag 34.53(3) 1_556 3_556 ?
Ag Ag Ag 145.47(3) 1_554 3_556 ?
Sn1 Ag Ag 94.040(11) 7 3_556 ?
Sn1 Ag Ag 63.13(3) 1_445 3_556 ?
Ag Ag Ag 123.73(4) 2_655 3_556 ?
Ag Ag Ag 112.124(8) 3_655 3_556 ?
Ag Ag Ag 112.123(7) 3_665 3_556 ?
Ag Ag Ag 79.71(3) 2_545 3_556 ?
Sn1 Ag Ag 65.80(2) 1_556 3_556 ?
Sn1 Ag Ag 169.67(3) 1_554 3_556 ?
Sn1 Ag Ag 139.27(3) 7_544 3_556 ?
Sn1 Ag Ag 50.511(14) 7_546 3_556 ?
Ag Ag Ag 110.93(7) 3_554 3_556 ?
Ag Ag Ag 32.93(3) 2_556 3_556 ?
Ag Ag Ag 121.20(6) 2_554 3_556 ?
Sn1 Ag Sc 24.381(18) . 2_655 ?
Sn1 Ag Sc 93.66(8) 7_545 2_655 ?
Sn2 Ag Sc 135.89(5) 1_554 2_655 ?
Sn2 Ag Sc 94.31(3) . 2_655 ?
Ag Ag Sc 151.41(3) 3 2_655 ?
Ag Ag Sc 103.07(7) 2 2_655 ?
Sc Ag Sc 41.93(4) . 2_655 ?
Sc Ag Sc 79.94(5) 1_554 2_655 ?
Sc Ag Sc 142.75(11) 2_544 2_655 ?
Sc Ag Sc 42.90(2) 3_665 2_655 ?
Sc Ag Sc 77.44(4) 3_664 2_655 ?
Sc Ag Sc 106.31(5) 2_545 2_655 ?
Ag Ag Sc 65.762(12) 1_556 2_655 ?
Ag Ag Sc 114.238(12) 1_554 2_655 ?
Sn1 Ag Sc 69.32(6) 7 2_655 ?
Sn1 Ag Sc 148.04(6) 1_445 2_655 ?
Ag Ag Sc 35.86(5) 2_655 2_655 ?
Ag Ag Sc 66.45(8) 3_655 2_655 ?
Ag Ag Sc 39.90(6) 3_665 2_655 ?
Ag Ag Sc 120.67(8) 2_545 2_655 ?
Sn1 Ag Sc 33.592(9) 1_556 2_655 ?
Sn1 Ag Sc 82.04(3) 1_554 2_655 ?
Sn1 Ag Sc 112.41(5) 7_544 2_655 ?
Sn1 Ag Sc 71.74(5) 7_546 2_655 ?
Ag Ag Sc 146.72(4) 3_554 2_655 ?
Ag Ag Sc 77.88(3) 2_556 2_655 ?
Ag Ag Sc 117.80(5) 2_554 2_655 ?
Ag Ag Sc 99.18(3) 3_556 2_655 ?
Sn1 Ag Sc 24.381(18) . 2_654 ?
Sn1 Ag Sc 93.66(8) 7_545 2_654 ?
Sn2 Ag Sc 94.31(3) 1_554 2_654 ?
Sn2 Ag Sc 135.89(5) . 2_654 ?
Ag Ag Sc 151.41(3) 3 2_654 ?
Ag Ag Sc 103.07(7) 2 2_654 ?
Sc Ag Sc 79.94(5) . 2_654 ?
Sc Ag Sc 41.93(4) 1_554 2_654 ?
Sc Ag Sc 106.31(5) 2_544 2_654 ?
Sc Ag Sc 77.44(4) 3_665 2_654 ?
Sc Ag Sc 42.90(2) 3_664 2_654 ?
Sc Ag Sc 142.75(11) 2_545 2_654 ?
Ag Ag Sc 114.238(13) 1_556 2_654 ?
Ag Ag Sc 65.762(12) 1_554 2_654 ?
Sn1 Ag Sc 69.32(6) 7 2_654 ?
Sn1 Ag Sc 148.04(6) 1_445 2_654 ?
Ag Ag Sc 35.86(5) 2_655 2_654 ?
Ag Ag Sc 66.45(8) 3_655 2_654 ?
Ag Ag Sc 39.90(6) 3_665 2_654 ?
Ag Ag Sc 120.67(8) 2_545 2_654 ?
Sn1 Ag Sc 82.04(3) 1_556 2_654 ?
Sn1 Ag Sc 33.592(9) 1_554 2_654 ?
Sn1 Ag Sc 71.74(5) 7_544 2_654 ?
Sn1 Ag Sc 112.41(5) 7_546 2_654 ?
Ag Ag Sc 99.18(3) 3_554 2_654 ?
Ag Ag Sc 117.80(5) 2_556 2_654 ?
Ag Ag Sc 77.88(3) 2_554 2_654 ?
Ag Ag Sc 146.72(4) 3_556 2_654 ?
Sc Ag Sc 48.48(3) 2_655 2_654 ?
Ag Sn1 Ag 120.0 . 2_655 ?
Ag Sn1 Ag 120.0 . 3_665 ?
Ag Sn1 Ag 120.0 2_655 3_665 ?
Ag Sn1 Sc 65.75(9) . 1_554 ?
Ag Sn1 Sc 73.80(11) 2_655 1_554 ?
Ag Sn1 Sc 133.61(4) 3_665 1_554 ?
Ag Sn1 Sc 133.61(4) . 2_655 ?
Ag Sn1 Sc 65.75(9) 2_655 2_655 ?
Ag Sn1 Sc 73.80(11) 3_665 2_655 ?
Sc Sn1 Sc 139.398(15) 1_554 2_655 ?
Ag Sn1 Sc 65.75(9) . . ?
Ag Sn1 Sc 73.80(11) 2_655 . ?
Ag Sn1 Sc 133.61(4) 3_665 . ?
Sc Sn1 Sc 92.12(4) 1_554 . ?
Sc Sn1 Sc 73.87(3) 2_655 . ?
Ag Sn1 Sc 133.61(4) . 2_654 ?
Ag Sn1 Sc 65.75(9) 2_655 2_654 ?
Ag Sn1 Sc 73.80(11) 3_665 2_654 ?
Sc Sn1 Sc 73.87(3) 1_554 2_654 ?
Sc Sn1 Sc 92.12(4) 2_655 2_654 ?
Sc Sn1 Sc 139.398(15) . 2_654 ?
Ag Sn1 Sc 73.80(12) . 3_664 ?
Ag Sn1 Sc 133.61(4) 2_655 3_664 ?
Ag Sn1 Sc 65.75(9) 3_665 3_664 ?
Sc Sn1 Sc 73.87(3) 1_554 3_664 ?
Sc Sn1 Sc 139.398(16) 2_655 3_664 ?
Sc Sn1 Sc 139.398(16) . 3_664 ?
Sc Sn1 Sc 73.87(3) 2_654 3_664 ?
Ag Sn1 Sc 73.80(12) . 3_665 ?
Ag Sn1 Sc 133.61(4) 2_655 3_665 ?
Ag Sn1 Sc 65.75(9) 3_665 3_665 ?
Sc Sn1 Sc 139.398(16) 1_554 3_665 ?
Sc Sn1 Sc 73.87(3) 2_655 3_665 ?
Sc Sn1 Sc 73.87(3) . 3_665 ?
Sc Sn1 Sc 139.398(16) 2_654 3_665 ?
Sc Sn1 Sc 92.12(4) 3_664 3_665 ?
Ag Sn1 Sn1 78.37(3) . 7 ?
Ag Sn1 Sn1 161.63(3) 2_655 7 ?
Ag Sn1 Sn1 41.63(3) 3_665 7 ?
Sc Sn1 Sn1 117.71(10) 1_554 7 ?
Sc Sn1 Sn1 102.33(11) 2_655 7 ?
Sc Sn1 Sn1 117.71(10) . 7 ?
Sc Sn1 Sn1 102.33(11) 2_654 7 ?
Sc Sn1 Sn1 47.270(18) 3_664 7 ?
Sc Sn1 Sn1 47.270(18) 3_665 7 ?
Ag Sn1 Sn1 161.63(3) . 7_655 ?
Ag Sn1 Sn1 41.63(3) 2_655 7_655 ?
Ag Sn1 Sn1 78.37(3) 3_665 7_655 ?
Sc Sn1 Sn1 102.33(11) 1_554 7_655 ?
Sc Sn1 Sn1 47.270(19) 2_655 7_655 ?
Sc Sn1 Sn1 102.33(11) . 7_655 ?
Sc Sn1 Sn1 47.270(18) 2_654 7_655 ?
Sc Sn1 Sn1 117.71(11) 3_664 7_655 ?
Sc Sn1 Sn1 117.71(11) 3_665 7_655 ?
Sn1 Sn1 Sn1 120.0 7 7_655 ?
Ag Sn1 Sn1 41.63(3) . 7_545 ?
Ag Sn1 Sn1 78.37(3) 2_655 7_545 ?
Ag Sn1 Sn1 161.63(3) 3_665 7_545 ?
Sc Sn1 Sn1 47.270(19) 1_554 7_545 ?
Sc Sn1 Sn1 117.71(10) 2_655 7_545 ?
Sc Sn1 Sn1 47.270(19) . 7_545 ?
Sc Sn1 Sn1 117.71(10) 2_654 7_545 ?
Sc Sn1 Sn1 102.33(11) 3_664 7_545 ?
Sc Sn1 Sn1 102.33(11) 3_665 7_545 ?
Sn1 Sn1 Sn1 120.0 7 7_545 ?
Sn1 Sn1 Sn1 120.0 7_655 7_545 ?
Ag Sn1 Sn1 90.0 . 1_556 ?
Ag Sn1 Sn1 90.0 2_655 1_556 ?
Ag Sn1 Sn1 90.0 3_665 1_556 ?
Sc Sn1 Sn1 136.06(2) 1_554 1_556 ?
Sc Sn1 Sn1 43.94(2) 2_655 1_556 ?
Sc Sn1 Sn1 43.94(2) . 1_556 ?
Sc Sn1 Sn1 136.06(2) 2_654 1_556 ?
Sc Sn1 Sn1 136.06(2) 3_664 1_556 ?
Sc Sn1 Sn1 43.94(2) 3_665 1_556 ?
Sn1 Sn1 Sn1 90.0 7 1_556 ?
Sn1 Sn1 Sn1 90.000(1) 7_655 1_556 ?
Sn1 Sn1 Sn1 90.0 7_545 1_556 ?
Ag Sn1 Sn1 90.0 . 1_554 ?
Ag Sn1 Sn1 90.0 2_655 1_554 ?
Ag Sn1 Sn1 90.0 3_665 1_554 ?
Sc Sn1 Sn1 43.94(2) 1_554 1_554 ?
Sc Sn1 Sn1 136.06(2) 2_655 1_554 ?
Sc Sn1 Sn1 136.06(2) . 1_554 ?
Sc Sn1 Sn1 43.94(2) 2_654 1_554 ?
Sc Sn1 Sn1 43.94(2) 3_664 1_554 ?
Sc Sn1 Sn1 136.06(2) 3_665 1_554 ?
Sn1 Sn1 Sn1 90.0 7 1_554 ?
Sn1 Sn1 Sn1 90.0 7_655 1_554 ?
Sn1 Sn1 Sn1 90.0 7_545 1_554 ?
Sn1 Sn1 Sn1 180.0 1_556 1_554 ?
Ag Sn1 Ag 78.77(6) . 3_655 ?
Ag Sn1 Ag 41.23(6) 2_655 3_655 ?
Ag Sn1 Ag 161.23(6) 3_665 3_655 ?
Sc Sn1 Ag 51.05(8) 1_554 3_655 ?
Sc Sn1 Ag 93.42(12) 2_655 3_655 ?
Sc Sn1 Ag 51.05(8) . 3_655 ?
Sc Sn1 Ag 93.42(12) 2_654 3_655 ?
Sc Sn1 Ag 124.67(7) 3_664 3_655 ?
Sc Sn1 Ag 124.67(7) 3_665 3_655 ?
Sn1 Sn1 Ag 157.14(3) 7 3_655 ?
Sn1 Sn1 Ag 82.86(3) 7_655 3_655 ?
Sn1 Sn1 Ag 37.14(3) 7_545 3_655 ?
Sn1 Sn1 Ag 90.0 1_556 3_655 ?
Sn1 Sn1 Ag 90.0 1_554 3_655 ?
Ag Sn1 Ag 161.23(6) . 1_665 ?
Ag Sn1 Ag 78.77(6) 2_655 1_665 ?
Ag Sn1 Ag 41.23(6) 3_665 1_665 ?
Sc Sn1 Ag 124.67(7) 1_554 1_665 ?
Sc Sn1 Ag 51.05(8) 2_655 1_665 ?
Sc Sn1 Ag 124.67(7) . 1_665 ?
Sc Sn1 Ag 51.05(8) 2_654 1_665 ?
Sc Sn1 Ag 93.42(12) 3_664 1_665 ?
Sc Sn1 Ag 93.42(12) 3_665 1_665 ?
Sn1 Sn1 Ag 82.86(3) 7 1_665 ?
Sn1 Sn1 Ag 37.14(2) 7_655 1_665 ?
Sn1 Sn1 Ag 157.14(2) 7_545 1_665 ?
Sn1 Sn1 Ag 90.0 1_556 1_665 ?
Sn1 Sn1 Ag 90.0 1_554 1_665 ?
Ag Sn1 Ag 120.0 3_655 1_665 ?
Ag Sn1 Ag 41.23(6) . 2 ?
Ag Sn1 Ag 161.23(6) 2_655 2 ?
Ag Sn1 Ag 78.77(6) 3_665 2 ?
Sc Sn1 Ag 93.42(12) 1_554 2 ?
Sc Sn1 Ag 124.67(7) 2_655 2 ?
Sc Sn1 Ag 93.42(12) . 2 ?
Sc Sn1 Ag 124.67(7) 2_654 2 ?
Sc Sn1 Ag 51.05(8) 3_664 2 ?
Sc Sn1 Ag 51.05(8) 3_665 2 ?
Sn1 Sn1 Ag 37.14(3) 7 2 ?
Sn1 Sn1 Ag 157.14(2) 7_655 2 ?
Sn1 Sn1 Ag 82.86(3) 7_545 2 ?
Sn1 Sn1 Ag 90.0 1_556 2 ?
Sn1 Sn1 Ag 90.0 1_554 2 ?
Ag Sn1 Ag 120.0 3_655 2 ?
Ag Sn1 Ag 120.0 1_665 2 ?
Ag Sn1 Sn2 100.26(3) . 1_655 ?
Ag Sn1 Sn2 33.033(18) 2_655 1_655 ?
Ag Sn1 Sn2 131.32(3) 3_665 1_655 ?
Sc Sn1 Sn2 85.80(9) 1_554 1_655 ?
Sc Sn1 Sn2 58.26(12) 2_655 1_655 ?
Sc Sn1 Sn2 41.56(12) . 1_655 ?
Sc Sn1 Sn2 98.56(9) 2_654 1_655 ?
Sc Sn1 Sn2 159.54(5) 3_664 1_655 ?
Sc Sn1 Sn2 105.183(19) 3_665 1_655 ?
Sn1 Sn1 Sn2 152.050(9) 7 1_655 ?
Sn1 Sn1 Sn2 63.789(2) 7_655 1_655 ?
Sn1 Sn1 Sn2 63.789(3) 7_545 1_655 ?
Sn1 Sn1 Sn2 62.050(8) 1_556 1_655 ?
Sn1 Sn1 Sn2 117.951(8) 1_554 1_655 ?
Ag Sn1 Sn2 35.514(16) 3_655 1_655 ?
Ag Sn1 Sn2 96.30(2) 1_665 1_655 ?
Ag Sn1 Sn2 134.763(19) 2 1_655 ?
Ag Sn1 Sn2 100.26(3) . 1_654 ?
Ag Sn1 Sn2 33.033(18) 2_655 1_654 ?
Ag Sn1 Sn2 131.32(3) 3_665 1_654 ?
Sc Sn1 Sn2 41.56(11) 1_554 1_654 ?
Sc Sn1 Sn2 98.56(9) 2_655 1_654 ?
Sc Sn1 Sn2 85.80(9) . 1_654 ?
Sc Sn1 Sn2 58.26(12) 2_654 1_654 ?
Sc Sn1 Sn2 105.183(19) 3_664 1_654 ?
Sc Sn1 Sn2 159.54(5) 3_665 1_654 ?
Sn1 Sn1 Sn2 152.050(9) 7 1_654 ?
Sn1 Sn1 Sn2 63.789(3) 7_655 1_654 ?
Sn1 Sn1 Sn2 63.789(2) 7_545 1_654 ?
Sn1 Sn1 Sn2 117.951(8) 1_556 1_654 ?
Sn1 Sn1 Sn2 62.050(8) 1_554 1_654 ?
Ag Sn1 Sn2 35.514(16) 3_655 1_654 ?
Ag Sn1 Sn2 96.30(2) 1_665 1_654 ?
Ag Sn1 Sn2 134.763(19) 2 1_654 ?
Sn2 Sn1 Sn2 55.901(17) 1_655 1_654 ?
Ag Sn1 Sn2 131.32(3) . 1_665 ?
Ag Sn1 Sn2 100.26(3) 2_655 1_665 ?
Ag Sn1 Sn2 33.033(18) 3_665 1_665 ?
Sc Sn1 Sn2 159.54(5) 1_554 1_665 ?
Sc Sn1 Sn2 41.56(12) 2_655 1_665 ?
Sc Sn1 Sn2 105.183(19) . 1_665 ?
Sc Sn1 Sn2 85.80(9) 2_654 1_665 ?
Sc Sn1 Sn2 98.56(9) 3_664 1_665 ?
Sc Sn1 Sn2 58.26(12) 3_665 1_665 ?
Sn1 Sn1 Sn2 63.789(2) 7 1_665 ?
Sn1 Sn1 Sn2 63.789(2) 7_655 1_665 ?
Sn1 Sn1 Sn2 152.050(9) 7_545 1_665 ?
Sn1 Sn1 Sn2 62.049(9) 1_556 1_665 ?
Sn1 Sn1 Sn2 117.950(8) 1_554 1_665 ?
Ag Sn1 Sn2 134.76(2) 3_655 1_665 ?
Ag Sn1 Sn2 35.514(16) 1_665 1_665 ?
Ag Sn1 Sn2 96.30(2) 2 1_665 ?
Sn2 Sn1 Sn2 99.815(10) 1_655 1_665 ?
Sn2 Sn1 Sn2 127.578(4) 1_654 1_665 ?
Ag Sn1 Sn2 33.034(18) . 1_554 ?
Ag Sn1 Sn2 131.32(3) 2_655 1_554 ?
Ag Sn1 Sn2 100.26(3) 3_665 1_554 ?
Sc Sn1 Sn2 58.26(12) 1_554 1_554 ?
Sc Sn1 Sn2 159.54(5) 2_655 1_554 ?
Sc Sn1 Sn2 98.56(9) . 1_554 ?
Sc Sn1 Sn2 105.183(19) 2_654 1_554 ?
Sc Sn1 Sn2 41.56(12) 3_664 1_554 ?
Sc Sn1 Sn2 85.80(9) 3_665 1_554 ?
Sn1 Sn1 Sn2 63.789(2) 7 1_554 ?
Sn1 Sn1 Sn2 152.050(9) 7_655 1_554 ?
Sn1 Sn1 Sn2 63.789(2) 7_545 1_554 ?
Sn1 Sn1 Sn2 117.950(8) 1_556 1_554 ?
Sn1 Sn1 Sn2 62.049(9) 1_554 1_554 ?
Ag Sn1 Sn2 96.30(2) 3_655 1_554 ?
Ag Sn1 Sn2 134.763(19) 1_665 1_554 ?
Ag Sn1 Sn2 35.514(16) 2 1_554 ?
Sn2 Sn1 Sn2 127.578(4) 1_655 1_554 ?
Sn2 Sn1 Sn2 99.815(11) 1_654 1_554 ?
Sn2 Sn1 Sn2 127.578(5) 1_665 1_554 ?
Ag Sn1 Sn2 131.32(3) . 1_664 ?
Ag Sn1 Sn2 100.26(3) 2_655 1_664 ?
Ag Sn1 Sn2 33.033(18) 3_665 1_664 ?
Sc Sn1 Sn2 105.183(19) 1_554 1_664 ?
Sc Sn1 Sn2 85.80(9) 2_655 1_664 ?
Sc Sn1 Sn2 159.54(5) . 1_664 ?
Sc Sn1 Sn2 41.56(11) 2_654 1_664 ?
Sc Sn1 Sn2 58.26(12) 3_664 1_664 ?
Sc Sn1 Sn2 98.56(9) 3_665 1_664 ?
Sn1 Sn1 Sn2 63.789(2) 7 1_664 ?
Sn1 Sn1 Sn2 63.789(2) 7_655 1_664 ?
Sn1 Sn1 Sn2 152.050(9) 7_545 1_664 ?
Sn1 Sn1 Sn2 117.950(9) 1_556 1_664 ?
Sn1 Sn1 Sn2 62.049(8) 1_554 1_664 ?
Ag Sn1 Sn2 134.763(19) 3_655 1_664 ?
Ag Sn1 Sn2 35.514(16) 1_665 1_664 ?
Ag Sn1 Sn2 96.30(2) 2 1_664 ?
Sn2 Sn1 Sn2 127.578(4) 1_655 1_664 ?
Sn2 Sn1 Sn2 99.815(11) 1_654 1_664 ?
Sn2 Sn1 Sn2 55.901(17) 1_665 1_664 ?
Sn2 Sn1 Sn2 99.815(11) 1_554 1_664 ?
Ag Sn1 Sn2 33.034(18) . . ?
Ag Sn1 Sn2 131.32(3) 2_655 . ?
Ag Sn1 Sn2 100.26(3) 3_665 . ?
Sc Sn1 Sn2 98.56(9) 1_554 . ?
Sc Sn1 Sn2 105.183(19) 2_655 . ?
Sc Sn1 Sn2 58.26(12) . . ?
Sc Sn1 Sn2 159.54(5) 2_654 . ?
Sc Sn1 Sn2 85.80(9) 3_664 . ?
Sc Sn1 Sn2 41.56(12) 3_665 . ?
Sn1 Sn1 Sn2 63.789(2) 7 . ?
Sn1 Sn1 Sn2 152.050(9) 7_655 . ?
Sn1 Sn1 Sn2 63.789(2) 7_545 . ?
Sn1 Sn1 Sn2 62.049(8) 1_556 . ?
Sn1 Sn1 Sn2 117.950(9) 1_554 . ?
Ag Sn1 Sn2 96.30(2) 3_655 . ?
Ag Sn1 Sn2 134.763(19) 1_665 . ?
Ag Sn1 Sn2 35.514(16) 2 . ?
Sn2 Sn1 Sn2 99.815(10) 1_655 . ?
Sn2 Sn1 Sn2 127.578(4) 1_654 . ?
Sn2 Sn1 Sn2 99.815(10) 1_665 . ?
Sn2 Sn1 Sn2 55.901(17) 1_554 . ?
Sn2 Sn1 Sn2 127.578(4) 1_664 . ?
Ag Sn1 Ag 57.773(17) . 1_554 ?
Ag Sn1 Ag 105.464(7) 2_655 1_554 ?
Ag Sn1 Ag 105.464(7) 3_665 1_554 ?
Sc Sn1 Ag 34.09(10) 1_554 1_554 ?
Sc Sn1 Ag 167.67(2) 2_655 1_554 ?
Sc Sn1 Ag 112.96(4) . 1_554 ?
Sc Sn1 Ag 76.04(3) 2_654 1_554 ?
Sc Sn1 Ag 40.72(7) 3_664 1_554 ?
Sc Sn1 Ag 117.41(8) 3_665 1_554 ?
Sn1 Sn1 Ag 83.83(2) 7 1_554 ?
Sn1 Sn1 Ag 120.40(2) 7_655 1_554 ?
Sn1 Sn1 Ag 66.511(7) 7_545 1_554 ?
Sn1 Sn1 Ag 147.773(16) 1_556 1_554 ?
Sn1 Sn1 Ag 32.227(16) 1_554 1_554 ?
Ag Sn1 Ag 84.04(3) 3_655 1_554 ?
Ag Sn1 Ag 120.325(9) 1_665 1_554 ?
Ag Sn1 Ag 66.35(3) 2 1_554 ?
Sn2 Sn1 Ag 119.438(18) 1_655 1_554 ?
Sn2 Sn1 Ag 72.45(2) 1_654 1_554 ?
Sn2 Sn1 Ag 138.468(10) 1_665 1_554 ?
Sn2 Sn1 Ag 32.48(2) 1_554 1_554 ?
Sn2 Sn1 Ag 87.455(16) 1_664 1_554 ?
Sn2 Sn1 Ag 87.10(2) . 1_554 ?
Ag Sn1 Ag 105.464(7) . 2_656 ?
Ag Sn1 Ag 57.773(16) 2_655 2_656 ?
Ag Sn1 Ag 105.464(7) 3_665 2_656 ?
Sc Sn1 Ag 117.41(8) 1_554 2_656 ?
Sc Sn1 Ag 34.09(10) 2_655 2_656 ?
Sc Sn1 Ag 40.72(8) . 2_656 ?
Sc Sn1 Ag 112.96(4) 2_654 2_656 ?
Sc Sn1 Ag 167.67(2) 3_664 2_656 ?
Sc Sn1 Ag 76.04(3) 3_665 2_656 ?
Sn1 Sn1 Ag 120.40(2) 7 2_656 ?
Sn1 Sn1 Ag 66.510(8) 7_655 2_656 ?
Sn1 Sn1 Ag 83.83(2) 7_545 2_656 ?
Sn1 Sn1 Ag 32.227(16) 1_556 2_656 ?
Sn1 Sn1 Ag 147.773(16) 1_554 2_656 ?
Ag Sn1 Ag 66.35(3) 3_655 2_656 ?
Ag Sn1 Ag 84.04(3) 1_665 2_656 ?
Ag Sn1 Ag 120.325(9) 2 2_656 ?
Sn2 Sn1 Ag 32.48(2) 1_655 2_656 ?
Sn2 Sn1 Ag 87.10(2) 1_654 2_656 ?
Sn2 Sn1 Ag 72.45(2) 1_665 2_656 ?
Sn2 Sn1 Ag 138.468(10) 1_554 2_656 ?
Sn2 Sn1 Ag 119.438(18) 1_664 2_656 ?
Sn2 Sn1 Ag 87.455(16) . 2_656 ?
Ag Sn1 Ag 149.071(14) 1_554 2_656 ?
Ag Sn1 Ag 105.464(7) . 3_666 ?
Ag Sn1 Ag 105.464(7) 2_655 3_666 ?
Ag Sn1 Ag 57.773(16) 3_665 3_666 ?
Sc Sn1 Ag 167.67(2) 1_554 3_666 ?
Sc Sn1 Ag 40.72(8) 2_655 3_666 ?
Sc Sn1 Ag 76.04(3) . 3_666 ?
Sc Sn1 Ag 117.41(8) 2_654 3_666 ?
Sc Sn1 Ag 112.96(4) 3_664 3_666 ?
Sc Sn1 Ag 34.09(10) 3_665 3_666 ?
Sn1 Sn1 Ag 66.510(8) 7 3_666 ?
Sn1 Sn1 Ag 83.83(2) 7_655 3_666 ?
Sn1 Sn1 Ag 120.40(2) 7_545 3_666 ?
Sn1 Sn1 Ag 32.227(16) 1_556 3_666 ?
Sn1 Sn1 Ag 147.773(16) 1_554 3_666 ?
Ag Sn1 Ag 120.325(9) 3_655 3_666 ?
Ag Sn1 Ag 66.35(3) 1_665 3_666 ?
Ag Sn1 Ag 84.04(3) 2 3_666 ?
Sn2 Sn1 Ag 87.455(15) 1_655 3_666 ?
Sn2 Sn1 Ag 138.468(10) 1_654 3_666 ?
Sn2 Sn1 Ag 32.48(2) 1_665 3_666 ?
Sn2 Sn1 Ag 119.438(18) 1_554 3_666 ?
Sn2 Sn1 Ag 87.10(2) 1_664 3_666 ?
Sn2 Sn1 Ag 72.45(2) . 3_666 ?
Ag Sn1 Ag 149.071(14) 1_554 3_666 ?
Ag Sn1 Ag 55.01(3) 2_656 3_666 ?
Ag Sn1 Ag 105.464(7) . 2_654 ?
Ag Sn1 Ag 57.773(16) 2_655 2_654 ?
Ag Sn1 Ag 105.464(7) 3_665 2_654 ?
Sc Sn1 Ag 40.72(7) 1_554 2_654 ?
Sc Sn1 Ag 112.96(4) 2_655 2_654 ?
Sc Sn1 Ag 117.41(8) . 2_654 ?
Sc Sn1 Ag 34.09(10) 2_654 2_654 ?
Sc Sn1 Ag 76.04(3) 3_664 2_654 ?
Sc Sn1 Ag 167.67(2) 3_665 2_654 ?
Sn1 Sn1 Ag 120.40(2) 7 2_654 ?
Sn1 Sn1 Ag 66.510(7) 7_655 2_654 ?
Sn1 Sn1 Ag 83.83(2) 7_545 2_654 ?
Sn1 Sn1 Ag 147.773(16) 1_556 2_654 ?
Sn1 Sn1 Ag 32.227(16) 1_554 2_654 ?
Ag Sn1 Ag 66.35(3) 3_655 2_654 ?
Ag Sn1 Ag 84.04(3) 1_665 2_654 ?
Ag Sn1 Ag 120.325(8) 2 2_654 ?
Sn2 Sn1 Ag 87.10(2) 1_655 2_654 ?
Sn2 Sn1 Ag 32.48(2) 1_654 2_654 ?
Sn2 Sn1 Ag 119.438(18) 1_665 2_654 ?
Sn2 Sn1 Ag 87.455(15) 1_554 2_654 ?
Sn2 Sn1 Ag 72.45(2) 1_664 2_654 ?
Sn2 Sn1 Ag 138.468(10) . 2_654 ?
Ag Sn1 Ag 55.01(3) 1_554 2_654 ?
Ag Sn1 Ag 115.55(3) 2_656 2_654 ?
Ag Sn1 Ag 149.071(14) 3_666 2_654 ?
Ag Sn1 Ag 57.773(16) . 1_556 ?
Ag Sn1 Ag 105.464(7) 2_655 1_556 ?
Ag Sn1 Ag 105.464(7) 3_665 1_556 ?
Sc Sn1 Ag 112.96(4) 1_554 1_556 ?
Sc Sn1 Ag 76.04(3) 2_655 1_556 ?
Sc Sn1 Ag 34.09(10) . 1_556 ?
Sc Sn1 Ag 167.67(2) 2_654 1_556 ?
Sc Sn1 Ag 117.41(8) 3_664 1_556 ?
Sc Sn1 Ag 40.72(7) 3_665 1_556 ?
Sn1 Sn1 Ag 83.83(2) 7 1_556 ?
Sn1 Sn1 Ag 120.40(2) 7_655 1_556 ?
Sn1 Sn1 Ag 66.511(7) 7_545 1_556 ?
Sn1 Sn1 Ag 32.227(16) 1_556 1_556 ?
Sn1 Sn1 Ag 147.773(16) 1_554 1_556 ?
Ag Sn1 Ag 84.04(3) 3_655 1_556 ?
Ag Sn1 Ag 120.325(8) 1_665 1_556 ?
Ag Sn1 Ag 66.35(3) 2 1_556 ?
Sn2 Sn1 Ag 72.45(2) 1_655 1_556 ?
Sn2 Sn1 Ag 119.438(18) 1_654 1_556 ?
Sn2 Sn1 Ag 87.455(15) 1_665 1_556 ?
Sn2 Sn1 Ag 87.10(2) 1_554 1_556 ?
Sn2 Sn1 Ag 138.468(10) 1_664 1_556 ?
Sn2 Sn1 Ag 32.48(2) . 1_556 ?
Ag Sn1 Ag 115.55(3) 1_554 1_556 ?
Ag Sn1 Ag 55.01(3) 2_656 1_556 ?
Ag Sn1 Ag 55.01(3) 3_666 1_556 ?
Ag Sn1 Ag 149.071(14) 2_654 1_556 ?
Ag Sn1 Ag 105.464(7) . 3_664 ?
Ag Sn1 Ag 105.464(7) 2_655 3_664 ?
Ag Sn1 Ag 57.773(17) 3_665 3_664 ?
Sc Sn1 Ag 76.04(3) 1_554 3_664 ?
Sc Sn1 Ag 117.41(8) 2_655 3_664 ?
Sc Sn1 Ag 167.67(2) . 3_664 ?
Sc Sn1 Ag 40.72(7) 2_654 3_664 ?
Sc Sn1 Ag 34.09(10) 3_664 3_664 ?
Sc Sn1 Ag 112.96(4) 3_665 3_664 ?
Sn1 Sn1 Ag 66.510(8) 7 3_664 ?
Sn1 Sn1 Ag 83.83(2) 7_655 3_664 ?
Sn1 Sn1 Ag 120.40(2) 7_545 3_664 ?
Sn1 Sn1 Ag 147.773(16) 1_556 3_664 ?
Sn1 Sn1 Ag 32.227(16) 1_554 3_664 ?
Ag Sn1 Ag 120.325(8) 3_655 3_664 ?
Ag Sn1 Ag 66.35(3) 1_665 3_664 ?
Ag Sn1 Ag 84.04(3) 2 3_664 ?
Sn2 Sn1 Ag 138.468(10) 1_655 3_664 ?
Sn2 Sn1 Ag 87.455(15) 1_654 3_664 ?
Sn2 Sn1 Ag 87.10(2) 1_665 3_664 ?
Sn2 Sn1 Ag 72.45(2) 1_554 3_664 ?
Sn2 Sn1 Ag 32.48(2) 1_664 3_664 ?
Sn2 Sn1 Ag 119.438(18) . 3_664 ?
Ag Sn1 Ag 55.01(3) 1_554 3_664 ?
Ag Sn1 Ag 149.071(14) 2_656 3_664 ?
Ag Sn1 Ag 115.55(3) 3_666 3_664 ?
Ag Sn1 Ag 55.01(3) 2_654 3_664 ?
Ag Sn1 Ag 149.071(14) 1_556 3_664 ?
Ag Sn1 Sc 29.33(3) . 2_544 ?
Ag Sn1 Sc 100.28(6) 2_655 2_544 ?
Ag Sn1 Sc 133.90(6) 3_665 2_544 ?
Sc Sn1 Sc 36.42(12) 1_554 2_544 ?
Sc Sn1 Sc 149.21(14) 2_655 2_544 ?
Sc Sn1 Sc 75.88(8) . 2_544 ?
Sc Sn1 Sc 107.36(7) 2_654 2_544 ?
Sc Sn1 Sc 70.45(15) 3_664 2_544 ?
Sc Sn1 Sc 103.06(14) 3_665 2_544 ?
Sn1 Sn1 Sc 96.63(5) 7 2_544 ?
Sn1 Sn1 Sc 137.20(4) 7_655 2_544 ?
Sn1 Sn1 Sc 31.88(5) 7_545 2_544 ?
Sn1 Sn1 Sc 112.911(17) 1_556 2_544 ?
Sn1 Sn1 Sc 67.089(17) 1_554 2_544 ?
Ag Sn1 Sc 62.52(6) 3_655 2_544 ?
Ag Sn1 Sc 157.089(17) 1_665 2_544 ?
Ag Sn1 Sc 62.63(5) 2 2_544 ?
Sn2 Sn1 Sc 94.62(5) 1_655 2_544 ?
Sn2 Sn1 Sc 73.47(4) 1_654 2_544 ?
Sn2 Sn1 Sc 158.84(4) 1_665 2_544 ?
Sn2 Sn1 Sc 33.84(5) 1_554 2_544 ?
Sn2 Sn1 Sc 124.58(4) 1_664 2_544 ?
Sn2 Sn1 Sc 62.25(2) . 2_544 ?
Ag Sn1 Sc 37.42(3) 1_554 2_544 ?
Ag Sn1 Sc 115.12(5) 2_656 2_544 ?
Ag Sn1 Sc 134.35(3) 3_666 2_544 ?
Ag Sn1 Sc 76.46(2) 2_654 2_544 ?
Ag Sn1 Sc 82.207(19) 1_556 2_544 ?
Ag Sn1 Sc 92.32(4) 3_664 2_544 ?
Ag Sn2 Ag 143.76(3) 3 2_556 ?
Ag Sn2 Ag 143.76(3) 3 1_556 ?
Ag Sn2 Ag 65.20(6) 2_556 1_556 ?
Ag Sn2 Ag 65.20(6) 3 2 ?
Ag Sn2 Ag 103.06(7) 2_556 2 ?
Ag Sn2 Ag 143.76(3) 1_556 2 ?
Ag Sn2 Ag 103.06(7) 3 3_556 ?
Ag Sn2 Ag 65.20(6) 2_556 3_556 ?
Ag Sn2 Ag 65.20(6) 1_556 3_556 ?
Ag Sn2 Ag 143.76(3) 2 3_556 ?
Ag Sn2 Ag 65.20(6) 3 . ?
Ag Sn2 Ag 143.75(3) 2_556 . ?
Ag Sn2 Ag 103.06(7) 1_556 . ?
Ag Sn2 Ag 65.20(6) 2 . ?
Ag Sn2 Ag 143.75(3) 3_556 . ?
Ag Sn2 Sc 128.47(4) 3 3_665 ?
Ag Sn2 Sc 71.878(15) 2_556 3_665 ?
Ag Sn2 Sc 71.878(15) 1_556 3_665 ?
Ag Sn2 Sc 71.878(15) 2 3_665 ?
Ag Sn2 Sc 128.47(4) 3_556 3_665 ?
Ag Sn2 Sc 71.877(15) . 3_665 ?
Ag Sn2 Sc 71.878(15) 3 2_545 ?
Ag Sn2 Sc 128.47(4) 2_556 2_545 ?
Ag Sn2 Sc 71.878(15) 1_556 2_545 ?
Ag Sn2 Sc 128.47(4) 2 2_545 ?
Ag Sn2 Sc 71.878(15) 3_556 2_545 ?
Ag Sn2 Sc 71.877(15) . 2_545 ?
Sc Sn2 Sc 120.0 3_665 2_545 ?
Ag Sn2 Sc 71.878(15) 3 1_455 ?
Ag Sn2 Sc 71.878(15) 2_556 1_455 ?
Ag Sn2 Sc 128.47(4) 1_556 1_455 ?
Ag Sn2 Sc 71.878(15) 2 1_455 ?
Ag Sn2 Sc 71.878(15) 3_556 1_455 ?
Ag Sn2 Sc 128.47(4) . 1_455 ?
Sc Sn2 Sc 120.0 3_665 1_455 ?
Sc Sn2 Sc 120.000(1) 2_545 1_455 ?
Ag Sn2 Sc 108.122(15) 3 . ?
Ag Sn2 Sc 108.122(15) 2_556 . ?
Ag Sn2 Sc 51.53(4) 1_556 . ?
Ag Sn2 Sc 108.122(15) 2 . ?
Ag Sn2 Sc 108.122(15) 3_556 . ?
Ag Sn2 Sc 51.53(4) . . ?
Sc Sn2 Sc 60.0 3_665 . ?
Sc Sn2 Sc 60.0 2_545 . ?
Sc Sn2 Sc 180.000(1) 1_455 . ?
Ag Sn2 Sc 51.53(4) 3 3 ?
Ag Sn2 Sc 108.122(15) 2_556 3 ?
Ag Sn2 Sc 108.122(15) 1_556 3 ?
Ag Sn2 Sc 108.122(15) 2 3 ?
Ag Sn2 Sc 51.53(4) 3_556 3 ?
Ag Sn2 Sc 108.123(15) . 3 ?
Sc Sn2 Sc 180.00(15) 3_665 3 ?
Sc Sn2 Sc 60.0 2_545 3 ?
Sc Sn2 Sc 60.0 1_455 3 ?
Sc Sn2 Sc 120.0 . 3 ?
Ag Sn2 Sc 108.122(15) 3 2 ?
Ag Sn2 Sc 51.53(4) 2_556 2 ?
Ag Sn2 Sc 108.122(15) 1_556 2 ?
Ag Sn2 Sc 51.53(4) 2 2 ?
Ag Sn2 Sc 108.122(15) 3_556 2 ?
Ag Sn2 Sc 108.123(15) . 2 ?
Sc Sn2 Sc 60.0 3_665 2 ?
Sc Sn2 Sc 180.0 2_545 2 ?
Sc Sn2 Sc 60.0 1_455 2 ?
Sc Sn2 Sc 120.0 . 2 ?
Sc Sn2 Sc 120.0 3 2 ?
Ag Sn2 Sn2 141.53(4) 3 1_556 ?
Ag Sn2 Sn2 38.47(4) 2_556 1_556 ?
Ag Sn2 Sn2 38.47(4) 1_556 1_556 ?
Ag Sn2 Sn2 141.53(4) 2 1_556 ?
Ag Sn2 Sn2 38.47(4) 3_556 1_556 ?
Ag Sn2 Sn2 141.53(4) . 1_556 ?
Sc Sn2 Sn2 90.0 3_665 1_556 ?
Sc Sn2 Sn2 90.0 2_545 1_556 ?
Sc Sn2 Sn2 90.0 1_455 1_556 ?
Sc Sn2 Sn2 90.0 . 1_556 ?
Sc Sn2 Sn2 90.0 3 1_556 ?
Sc Sn2 Sn2 90.0 2 1_556 ?
Ag Sn2 Sn2 38.47(4) 3 1_554 ?
Ag Sn2 Sn2 141.53(4) 2_556 1_554 ?
Ag Sn2 Sn2 141.53(4) 1_556 1_554 ?
Ag Sn2 Sn2 38.47(4) 2 1_554 ?
Ag Sn2 Sn2 141.53(4) 3_556 1_554 ?
Ag Sn2 Sn2 38.47(4) . 1_554 ?
Sc Sn2 Sn2 90.0 3_665 1_554 ?
Sc Sn2 Sn2 90.0 2_545 1_554 ?
Sc Sn2 Sn2 90.0 1_455 1_554 ?
Sc Sn2 Sn2 90.0 . 1_554 ?
Sc Sn2 Sn2 90.0 3 1_554 ?
Sc Sn2 Sn2 90.0 2 1_554 ?
Sn2 Sn2 Sn2 180.0 1_556 1_554 ?
Ag Sn2 Sn1 147.446(19) 3 7_556 ?
Ag Sn2 Sn1 32.55(2) 2_556 7_556 ?
Ag Sn2 Sn1 68.471(14) 1_556 7_556 ?
Ag Sn2 Sn1 83.75(3) 2 7_556 ?
Ag Sn2 Sn1 96.25(4) 3_556 7_556 ?
Ag Sn2 Sn1 111.528(14) . 7_556 ?
Sc Sn2 Sn1 40.092(6) 3_665 7_556 ?
Sc Sn2 Sn1 139.907(6) 2_545 7_556 ?
Sc Sn2 Sn1 90.0 1_455 7_556 ?
Sc Sn2 Sn1 90.0 . 7_556 ?
Sc Sn2 Sn1 139.908(6) 3 7_556 ?
Sc Sn2 Sn1 40.093(6) 2 7_556 ?
Sn2 Sn2 Sn1 62.050(9) 1_556 7_556 ?
Sn2 Sn2 Sn1 117.950(9) 1_554 7_556 ?
Ag Sn2 Sn1 32.554(19) 3 7_445 ?
Ag Sn2 Sn1 111.529(15) 2_556 7_445 ?
Ag Sn2 Sn1 147.45(2) 1_556 7_445 ?
Ag Sn2 Sn1 68.471(14) 2 7_445 ?
Ag Sn2 Sn1 83.75(3) 3_556 7_445 ?
Ag Sn2 Sn1 96.25(4) . 7_445 ?
Sc Sn2 Sn1 139.908(6) 3_665 7_445 ?
Sc Sn2 Sn1 90.0 2_545 7_445 ?
Sc Sn2 Sn1 40.093(6) 1_455 7_445 ?
Sc Sn2 Sn1 139.907(6) . 7_445 ?
Sc Sn2 Sn1 40.092(6) 3 7_445 ?
Sc Sn2 Sn1 90.0 2 7_445 ?
Sn2 Sn2 Sn1 117.950(9) 1_556 7_445 ?
Sn2 Sn2 Sn1 62.050(9) 1_554 7_445 ?
Sn1 Sn2 Sn1 127.579(4) 7_556 7_445 ?
Ag Sn2 Sn1 147.446(19) 3 1_556 ?
Ag Sn2 Sn1 68.471(15) 2_556 1_556 ?
Ag Sn2 Sn1 32.55(2) 1_556 1_556 ?
Ag Sn2 Sn1 111.529(14) 2 1_556 ?
Ag Sn2 Sn1 96.25(4) 3_556 1_556 ?
Ag Sn2 Sn1 83.75(4) . 1_556 ?
Sc Sn2 Sn1 40.092(6) 3_665 1_556 ?
Sc Sn2 Sn1 90.0 2_545 1_556 ?
Sc Sn2 Sn1 139.907(6) 1_455 1_556 ?
Sc Sn2 Sn1 40.093(6) . 1_556 ?
Sc Sn2 Sn1 139.908(6) 3 1_556 ?
Sc Sn2 Sn1 90.0 2 1_556 ?
Sn2 Sn2 Sn1 62.050(9) 1_556 1_556 ?
Sn2 Sn2 Sn1 117.950(9) 1_554 1_556 ?
Sn1 Sn2 Sn1 52.421(4) 7_556 1_556 ?
Sn1 Sn2 Sn1 180.0 7_445 1_556 ?
Ag Sn2 Sn1 32.554(19) 3 1_445 ?
Ag Sn2 Sn1 147.45(2) 2_556 1_445 ?
Ag Sn2 Sn1 111.529(14) 1_556 1_445 ?
Ag Sn2 Sn1 96.25(4) 2 1_445 ?
Ag Sn2 Sn1 83.75(4) 3_556 1_445 ?
Ag Sn2 Sn1 68.472(14) . 1_445 ?
Sc Sn2 Sn1 139.908(6) 3_665 1_445 ?
Sc Sn2 Sn1 40.093(6) 2_545 1_445 ?
Sc Sn2 Sn1 90.0 1_455 1_445 ?
Sc Sn2 Sn1 90.0 . 1_445 ?
Sc Sn2 Sn1 40.092(6) 3 1_445 ?
Sc Sn2 Sn1 139.907(6) 2 1_445 ?
Sn2 Sn2 Sn1 117.950(9) 1_556 1_445 ?
Sn2 Sn2 Sn1 62.050(9) 1_554 1_445 ?
Sn1 Sn2 Sn1 180.0 7_556 1_445 ?
Sn1 Sn2 Sn1 52.421(4) 7_445 1_445 ?
Sn1 Sn2 Sn1 127.579(4) 1_556 1_445 ?
Ag Sn2 Sn1 83.75(4) 3 7_446 ?
Ag Sn2 Sn1 68.471(15) 2_556 7_446 ?
Ag Sn2 Sn1 96.25(4) 1_556 7_446 ?
Ag Sn2 Sn1 111.529(14) 2 7_446 ?
Ag Sn2 Sn1 32.554(19) 3_556 7_446 ?
Ag Sn2 Sn1 147.45(2) . 7_446 ?
Sc Sn2 Sn1 139.908(5) 3_665 7_446 ?
Sc Sn2 Sn1 90.0 2_545 7_446 ?
Sc Sn2 Sn1 40.093(6) 1_455 7_446 ?
Sc Sn2 Sn1 139.907(6) . 7_446 ?
Sc Sn2 Sn1 40.092(5) 3 7_446 ?
Sc Sn2 Sn1 90.0 2 7_446 ?
Sn2 Sn2 Sn1 62.050(8) 1_556 7_446 ?
Sn2 Sn2 Sn1 117.950(8) 1_554 7_446 ?
Sn1 Sn2 Sn1 99.816(11) 7_556 7_446 ?
Sn1 Sn2 Sn1 55.901(17) 7_445 7_446 ?
Sn1 Sn2 Sn1 124.099(17) 1_556 7_446 ?
Sn1 Sn2 Sn1 80.184(11) 1_445 7_446 ?
Ag Sn2 Sn1 96.25(4) 3 7 ?
Ag Sn2 Sn1 83.75(4) 2_556 7 ?
Ag Sn2 Sn1 111.529(15) 1_556 7 ?
Ag Sn2 Sn1 32.55(2) 2 7 ?
Ag Sn2 Sn1 147.446(19) 3_556 7 ?
Ag Sn2 Sn1 68.471(14) . 7 ?
Sc Sn2 Sn1 40.092(5) 3_665 7 ?
Sc Sn2 Sn1 139.907(6) 2_545 7 ?
Sc Sn2 Sn1 90.0 1_455 7 ?
Sc Sn2 Sn1 90.0 . 7 ?
Sc Sn2 Sn1 139.908(5) 3 7 ?
Sc Sn2 Sn1 40.093(6) 2 7 ?
Sn2 Sn2 Sn1 117.950(8) 1_556 7 ?
Sn2 Sn2 Sn1 62.050(8) 1_554 7 ?
Sn1 Sn2 Sn1 55.901(17) 7_556 7 ?
Sn1 Sn2 Sn1 99.816(11) 7_445 7 ?
Sn1 Sn2 Sn1 80.184(11) 1_556 7 ?
Sn1 Sn2 Sn1 124.099(17) 1_445 7 ?
Sn1 Sn2 Sn1 127.579(4) 7_446 7 ?
Ag Sn2 Sn1 83.75(4) 3 1_446 ?
Ag Sn2 Sn1 96.25(4) 2_556 1_446 ?
Ag Sn2 Sn1 68.471(15) 1_556 1_446 ?
Ag Sn2 Sn1 147.45(2) 2 1_446 ?
Ag Sn2 Sn1 32.554(19) 3_556 1_446 ?
Ag Sn2 Sn1 111.529(14) . 1_446 ?
Sc Sn2 Sn1 139.908(5) 3_665 1_446 ?
Sc Sn2 Sn1 40.093(6) 2_545 1_446 ?
Sc Sn2 Sn1 90.0 1_455 1_446 ?
Sc Sn2 Sn1 90.0 . 1_446 ?
Sc Sn2 Sn1 40.092(5) 3 1_446 ?
Sc Sn2 Sn1 139.907(6) 2 1_446 ?
Sn2 Sn2 Sn1 62.050(8) 1_556 1_446 ?
Sn2 Sn2 Sn1 117.950(8) 1_554 1_446 ?
Sn1 Sn2 Sn1 124.099(17) 7_556 1_446 ?
Sn1 Sn2 Sn1 80.184(11) 7_445 1_446 ?
Sn1 Sn2 Sn1 99.816(11) 1_556 1_446 ?
Sn1 Sn2 Sn1 55.901(17) 1_445 1_446 ?
Sn1 Sn2 Sn1 52.421(4) 7_446 1_446 ?
Sn1 Sn2 Sn1 180.0 7 1_446 ?
Ag Sn2 Sn1 96.25(4) 3 . ?
Ag Sn2 Sn1 111.529(15) 2_556 . ?
Ag Sn2 Sn1 83.75(4) 1_556 . ?
Ag Sn2 Sn1 68.471(15) 2 . ?
Ag Sn2 Sn1 147.445(19) 3_556 . ?
Ag Sn2 Sn1 32.55(2) . . ?
Sc Sn2 Sn1 40.092(6) 3_665 . ?
Sc Sn2 Sn1 90.0 2_545 . ?
Sc Sn2 Sn1 139.908(6) 1_455 . ?
Sc Sn2 Sn1 40.092(6) . . ?
Sc Sn2 Sn1 139.908(6) 3 . ?
Sc Sn2 Sn1 90.0 2 . ?
Sn2 Sn2 Sn1 117.950(9) 1_556 . ?
Sn2 Sn2 Sn1 62.050(8) 1_554 . ?
Sn1 Sn2 Sn1 80.184(10) 7_556 . ?
Sn1 Sn2 Sn1 124.099(17) 7_445 . ?
Sn1 Sn2 Sn1 55.901(17) 1_556 . ?
Sn1 Sn2 Sn1 99.816(10) 1_445 . ?
Sn1 Sn2 Sn1 180.0 7_446 . ?
Sn1 Sn2 Sn1 52.422(5) 7 . ?
Sn1 Sn2 Sn1 127.578(5) 1_446 . ?
Ag Sn2 Sn1 111.529(14) 3 7_546 ?
Ag Sn2 Sn1 96.25(4) 2_556 7_546 ?
Ag Sn2 Sn1 32.55(2) 1_556 7_546 ?
Ag Sn2 Sn1 147.45(2) 2 7_546 ?
Ag Sn2 Sn1 68.471(14) 3_556 7_546 ?
Ag Sn2 Sn1 83.74(4) . 7_546 ?
Sc Sn2 Sn1 90.0 3_665 7_546 ?
Sc Sn2 Sn1 40.092(6) 2_545 7_546 ?
Sc Sn2 Sn1 139.908(6) 1_455 7_546 ?
Sc Sn2 Sn1 40.092(6) . 7_546 ?
Sc Sn2 Sn1 90.0 3 7_546 ?
Sc Sn2 Sn1 139.908(6) 2 7_546 ?
Sn2 Sn2 Sn1 62.050(8) 1_556 7_546 ?
Sn2 Sn2 Sn1 117.950(8) 1_554 7_546 ?
Sn1 Sn2 Sn1 99.815(10) 7_556 7_546 ?
Sn1 Sn2 Sn1 127.578(5) 7_445 7_546 ?
Sn1 Sn2 Sn1 52.422(5) 1_556 7_546 ?
Sn1 Sn2 Sn1 80.185(10) 1_445 7_546 ?
Sn1 Sn2 Sn1 99.815(11) 7_446 7_546 ?
Sn1 Sn2 Sn1 127.578(5) 7 7_546 ?
Sn1 Sn2 Sn1 52.422(5) 1_446 7_546 ?
Sn1 Sn2 Sn1 80.185(11) . 7_546 ?
Ag Sn2 Sn1 68.471(14) 3 7_545 ?
Ag Sn2 Sn1 147.45(2) 2_556 7_545 ?
Ag Sn2 Sn1 83.75(4) 1_556 7_545 ?
Ag Sn2 Sn1 96.25(4) 2 7_545 ?
Ag Sn2 Sn1 111.529(14) 3_556 7_545 ?
Ag Sn2 Sn1 32.55(2) . 7_545 ?
Sc Sn2 Sn1 90.0 3_665 7_545 ?
Sc Sn2 Sn1 40.092(6) 2_545 7_545 ?
Sc Sn2 Sn1 139.908(6) 1_455 7_545 ?
Sc Sn2 Sn1 40.092(6) . 7_545 ?
Sc Sn2 Sn1 90.0 3 7_545 ?
Sc Sn2 Sn1 139.908(6) 2 7_545 ?
Sn2 Sn2 Sn1 117.950(8) 1_556 7_545 ?
Sn2 Sn2 Sn1 62.050(8) 1_554 7_545 ?
Sn1 Sn2 Sn1 127.578(5) 7_556 7_545 ?
Sn1 Sn2 Sn1 99.815(10) 7_445 7_545 ?
Sn1 Sn2 Sn1 80.185(10) 1_556 7_545 ?
Sn1 Sn2 Sn1 52.422(5) 1_445 7_545 ?
Sn1 Sn2 Sn1 127.578(5) 7_446 7_545 ?
Sn1 Sn2 Sn1 99.815(11) 7 7_545 ?
Sn1 Sn2 Sn1 80.185(11) 1_446 7_545 ?
Sn1 Sn2 Sn1 52.422(4) . 7_545 ?
Sn1 Sn2 Sn1 55.900(17) 7_546 7_545 ?
Ag Sn2 Sn1 111.529(14) 3 1_456 ?
Ag Sn2 Sn1 32.55(2) 2_556 1_456 ?
Ag Sn2 Sn1 96.25(4) 1_556 1_456 ?
Ag Sn2 Sn1 83.75(4) 2 1_456 ?
Ag Sn2 Sn1 68.471(14) 3_556 1_456 ?
Ag Sn2 Sn1 147.45(2) . 1_456 ?
Sc Sn2 Sn1 90.0 3_665 1_456 ?
Sc Sn2 Sn1 139.908(6) 2_545 1_456 ?
Sc Sn2 Sn1 40.092(6) 1_455 1_456 ?
Sc Sn2 Sn1 139.908(6) . 1_456 ?
Sc Sn2 Sn1 90.0 3 1_456 ?
Sc Sn2 Sn1 40.092(6) 2 1_456 ?
Sn2 Sn2 Sn1 62.050(8) 1_556 1_456 ?
Sn2 Sn2 Sn1 117.950(8) 1_554 1_456 ?
Sn1 Sn2 Sn1 52.422(4) 7_556 1_456 ?
Sn1 Sn2 Sn1 80.185(10) 7_445 1_456 ?
Sn1 Sn2 Sn1 99.815(10) 1_556 1_456 ?
Sn1 Sn2 Sn1 127.578(4) 1_445 1_456 ?
Sn1 Sn2 Sn1 52.422(5) 7_446 1_456 ?
Sn1 Sn2 Sn1 80.185(11) 7 1_456 ?
Sn1 Sn2 Sn1 99.815(11) 1_446 1_456 ?
Sn1 Sn2 Sn1 127.578(4) . 1_456 ?
Sn1 Sn2 Sn1 124.100(17) 7_546 1_456 ?
Sn1 Sn2 Sn1 180.0 7_545 1_456 ?
Ag Sn2 Sn1 68.471(14) 3 1_455 ?
Ag Sn2 Sn1 83.75(4) 2_556 1_455 ?
Ag Sn2 Sn1 147.45(2) 1_556 1_455 ?
Ag Sn2 Sn1 32.55(2) 2 1_455 ?
Ag Sn2 Sn1 111.529(14) 3_556 1_455 ?
Ag Sn2 Sn1 96.26(4) . 1_455 ?
Sc Sn2 Sn1 90.0 3_665 1_455 ?
Sc Sn2 Sn1 139.908(6) 2_545 1_455 ?
Sc Sn2 Sn1 40.092(6) 1_455 1_455 ?
Sc Sn2 Sn1 139.908(6) . 1_455 ?
Sc Sn2 Sn1 90.0 3 1_455 ?
Sc Sn2 Sn1 40.092(6) 2 1_455 ?
Sn2 Sn2 Sn1 117.950(8) 1_556 1_455 ?
Sn2 Sn2 Sn1 62.050(8) 1_554 1_455 ?
Sn1 Sn2 Sn1 80.185(10) 7_556 1_455 ?
Sn1 Sn2 Sn1 52.422(5) 7_445 1_455 ?
Sn1 Sn2 Sn1 127.578(5) 1_556 1_455 ?
Sn1 Sn2 Sn1 99.815(10) 1_445 1_455 ?
Sn1 Sn2 Sn1 80.185(11) 7_446 1_455 ?
Sn1 Sn2 Sn1 52.422(5) 7 1_455 ?
Sn1 Sn2 Sn1 127.578(5) 1_446 1_455 ?
Sn1 Sn2 Sn1 99.815(11) . 1_455 ?
Sn1 Sn2 Sn1 180.0 7_546 1_455 ?
Sn1 Sn2 Sn1 124.100(17) 7_545 1_455 ?
Sn1 Sn2 Sn1 55.900(17) 1_456 1_455 ?
Ag Sn2 Sc 177.10(7) 3 3_666 ?
Ag Sn2 Sc 35.14(3) 2_556 3_666 ?
Ag Sn2 Sc 35.14(3) 1_556 3_666 ?
Ag Sn2 Sc 117.12(5) 2 3_666 ?
Ag Sn2 Sc 74.04(7) 3_556 3_666 ?
Ag Sn2 Sc 117.12(5) . 3_666 ?
Sc Sn2 Sc 54.43(5) 3_665 3_666 ?
Sc Sn2 Sc 106.91(2) 2_545 3_666 ?
Sc Sn2 Sc 106.91(2) 1_455 3_666 ?
Sc Sn2 Sc 73.09(2) . 3_666 ?
Sc Sn2 Sc 125.57(5) 3 3_666 ?
Sc Sn2 Sc 73.09(2) 2 3_666 ?
Sn2 Sn2 Sc 35.57(5) 1_556 3_666 ?
Sn2 Sn2 Sc 144.43(5) 1_554 3_666 ?
Sn1 Sn2 Sc 34.28(3) 7_556 3_666 ?
Sn1 Sn2 Sc 145.72(3) 7_445 3_666 ?
Sn1 Sn2 Sc 34.28(3) 1_556 3_666 ?
Sn1 Sn2 Sc 145.72(3) 1_445 3_666 ?
Sn1 Sn2 Sc 93.66(5) 7_446 3_666 ?
Sn1 Sn2 Sc 86.34(5) 7 3_666 ?
Sn1 Sn2 Sc 93.66(5) 1_446 3_666 ?
Sn1 Sn2 Sc 86.34(5) . 3_666 ?
Sn1 Sn2 Sc 67.591(18) 7_546 3_666 ?
Sn1 Sn2 Sc 112.409(18) 7_545 3_666 ?
Sn1 Sn2 Sc 67.591(18) 1_456 3_666 ?
Sn1 Sn2 Sc 112.409(18) 1_455 3_666 ?
Ag Sn2 Sc 35.14(3) 3 1_454 ?
Ag Sn2 Sc 117.12(5) 2_556 1_454 ?
Ag Sn2 Sc 177.10(6) 1_556 1_454 ?
Ag Sn2 Sc 35.14(3) 2 1_454 ?
Ag Sn2 Sc 117.12(5) 3_556 1_454 ?
Ag Sn2 Sc 74.04(7) . 1_454 ?
Sc Sn2 Sc 106.91(2) 3_665 1_454 ?
Sc Sn2 Sc 106.91(2) 2_545 1_454 ?
Sc Sn2 Sc 54.43(5) 1_455 1_454 ?
Sc Sn2 Sc 125.57(5) . 1_454 ?
Sc Sn2 Sc 73.09(2) 3 1_454 ?
Sc Sn2 Sc 73.09(2) 2 1_454 ?
Sn2 Sn2 Sc 144.43(5) 1_556 1_454 ?
Sn2 Sn2 Sc 35.57(5) 1_554 1_454 ?
Sn1 Sn2 Sc 112.410(18) 7_556 1_454 ?
Sn1 Sn2 Sc 34.28(3) 7_445 1_454 ?
Sn1 Sn2 Sc 145.72(3) 1_556 1_454 ?
Sn1 Sn2 Sc 67.590(18) 1_445 1_454 ?
Sn1 Sn2 Sc 86.34(5) 7_446 1_454 ?
Sn1 Sn2 Sc 67.591(19) 7 1_454 ?
Sn1 Sn2 Sc 112.409(18) 1_446 1_454 ?
Sn1 Sn2 Sc 93.66(5) . 1_454 ?
Sn1 Sn2 Sc 145.72(3) 7_546 1_454 ?
Sn1 Sn2 Sc 93.66(5) 7_545 1_454 ?
Sn1 Sn2 Sc 86.34(5) 1_456 1_454 ?
Sn1 Sn2 Sc 34.28(3) 1_455 1_454 ?
Sc Sn2 Sc 146.18(5) 3_666 1_454 ?
Ag Sn2 Sc 35.14(3) 3 2_544 ?
Ag Sn2 Sc 177.10(6) 2_556 2_544 ?
Ag Sn2 Sc 117.12(5) 1_556 2_544 ?
Ag Sn2 Sc 74.04(7) 2 2_544 ?
Ag Sn2 Sc 117.12(5) 3_556 2_544 ?
Ag Sn2 Sc 35.14(3) . 2_544 ?
Sc Sn2 Sc 106.91(2) 3_665 2_544 ?
Sc Sn2 Sc 54.43(5) 2_545 2_544 ?
Sc Sn2 Sc 106.91(2) 1_455 2_544 ?
Sc Sn2 Sc 73.09(2) . 2_544 ?
Sc Sn2 Sc 73.09(2) 3 2_544 ?
Sc Sn2 Sc 125.57(5) 2 2_544 ?
Sn2 Sn2 Sc 144.43(5) 1_556 2_544 ?
Sn2 Sn2 Sc 35.57(5) 1_554 2_544 ?
Sn1 Sn2 Sc 145.72(3) 7_556 2_544 ?
Sn1 Sn2 Sc 67.590(18) 7_445 2_544 ?
Sn1 Sn2 Sc 112.410(18) 1_556 2_544 ?
Sn1 Sn2 Sc 34.28(3) 1_445 2_544 ?
Sn1 Sn2 Sc 112.409(18) 7_446 2_544 ?
Sn1 Sn2 Sc 93.66(5) 7 2_544 ?
Sn1 Sn2 Sc 86.34(5) 1_446 2_544 ?
Sn1 Sn2 Sc 67.590(19) . 2_544 ?
Sn1 Sn2 Sc 86.34(5) 7_546 2_544 ?
Sn1 Sn2 Sc 34.28(3) 7_545 2_544 ?
Sn1 Sn2 Sc 145.72(3) 1_456 2_544 ?
Sn1 Sn2 Sc 93.66(5) 1_455 2_544 ?
Sc Sn2 Sc 146.18(5) 3_666 2_544 ?
Sc Sn2 Sc 60.51(9) 1_454 2_544 ?
Ag Sn2 Sc 117.12(5) 3 1_456 ?
Ag Sn2 Sc 35.14(3) 2_556 1_456 ?
Ag Sn2 Sc 74.04(7) 1_556 1_456 ?
Ag Sn2 Sc 117.12(5) 2 1_456 ?
Ag Sn2 Sc 35.14(3) 3_556 1_456 ?
Ag Sn2 Sc 177.10(6) . 1_456 ?
Sc Sn2 Sc 106.91(2) 3_665 1_456 ?
Sc Sn2 Sc 106.91(2) 2_545 1_456 ?
Sc Sn2 Sc 54.43(5) 1_455 1_456 ?
Sc Sn2 Sc 125.57(5) . 1_456 ?
Sc Sn2 Sc 73.09(2) 3 1_456 ?
Sc Sn2 Sc 73.09(2) 2 1_456 ?
Sn2 Sn2 Sc 35.57(5) 1_556 1_456 ?
Sn2 Sn2 Sc 144.43(5) 1_554 1_456 ?
Sn1 Sn2 Sc 67.591(19) 7_556 1_456 ?
Sn1 Sn2 Sc 86.34(5) 7_445 1_456 ?
Sn1 Sn2 Sc 93.66(5) 1_556 1_456 ?
Sn1 Sn2 Sc 112.409(19) 1_445 1_456 ?
Sn1 Sn2 Sc 34.28(3) 7_446 1_456 ?
Sn1 Sn2 Sc 112.410(19) 7 1_456 ?
Sn1 Sn2 Sc 67.590(19) 1_446 1_456 ?
Sn1 Sn2 Sc 145.72(3) . 1_456 ?
Sn1 Sn2 Sc 93.66(5) 7_546 1_456 ?
Sn1 Sn2 Sc 145.72(3) 7_545 1_456 ?
Sn1 Sn2 Sc 34.28(3) 1_456 1_456 ?
Sn1 Sn2 Sc 86.34(5) 1_455 1_456 ?
Sc Sn2 Sc 60.51(9) 3_666 1_456 ?
Sc Sn2 Sc 108.85(11) 1_454 1_456 ?
Sc Sn2 Sc 146.18(5) 2_544 1_456 ?

loop_
_geom_bond_atom_site_label_1
_geom_bond_atom_site_label_2
_geom_bond_distance
_geom_bond_site_symmetry_2
_geom_bond_publ_flag
Sc Sn1 3.0129(10) . ?
Sc Sn1 3.0129(10) 7_545 ?
Sc Sn1 3.0129(10) 7_546 ?
Sc Sn1 3.0129(10) 1_556 ?
Sc Sn2 3.104(6) 1_655 ?
Sc Ag 3.129(5) . ?
Sc Ag 3.129(5) 1_556 ?
Sc Ag 3.458(4) 2_656 ?
Sc Ag 3.458(4) 3_655 ?
Sc Ag 3.458(4) 3_656 ?
Sc Ag 3.458(4) 2_655 ?
Sc Sc 3.621(2) 2_545 ?
Sc Sc 3.621(2) 3_665 ?
Sc Sc 3.621(2) 2_655 ?
Sc Sc 3.621(2) 3_655 ?
Sc Sn2 3.978(6) . ?
Sc Sc 4.3390(10) 1_554 ?
Sc Sc 4.3390(10) 1_556 ?
Sc Ag 5.285(2) 2_545 ?
Sc Ag 5.285(2) 3_666 ?
Sc Ag 5.285(2) 2_546 ?
Sc Ag 5.285(2) 3_665 ?
Sc Ag 5.292(6) 1_656 ?
Sc Ag 5.292(6) 1_655 ?
Sc Sn2 5.335(4) 1_656 ?
Sc Sn2 5.335(4) 1_654 ?
Sc Sc 5.375(11) 3_765 ?
Sc Sc 5.375(11) 2_645 ?
Sc Ag 5.510(6) 3 ?
Sc Ag 5.510(6) 2 ?
Ag Sn1 2.7353(16) . ?
Ag Sn1 2.7353(16) 7_545 ?
Ag Sn2 2.7710(14) 1_554 ?
Ag Sn2 2.7710(14) . ?
Ag Ag 2.986(4) 3 ?
Ag Ag 2.986(4) 2 ?
Ag Sc 3.129(5) 1_554 ?
Ag Sc 3.458(4) 2_544 ?
Ag Sc 3.458(4) 3_665 ?
Ag Sc 3.458(4) 3_664 ?
Ag Sc 3.458(4) 2_545 ?
Ag Ag 4.3390(10) 1_556 ?
Ag Ag 4.3390(10) 1_554 ?
Ag Sn1 4.4373(15) 7 ?
Ag Sn1 4.4373(15) 1_445 ?
Ag Ag 4.738(3) 2_655 ?
Ag Ag 4.738(3) 3_655 ?
Ag Ag 4.738(3) 3_665 ?
Ag Ag 4.738(3) 2_545 ?
Ag Sn1 5.1292(12) 1_556 ?
Ag Sn1 5.1292(12) 1_554 ?
Ag Sn1 5.1292(12) 7_544 ?
Ag Sn1 5.1292(12) 7_546 ?
Ag Ag 5.267(2) 3_554 ?
Ag Ag 5.267(2) 2_556 ?
Ag Ag 5.267(2) 2_554 ?
Ag Ag 5.267(2) 3_556 ?
Ag Sc 5.285(2) 2_655 ?
Ag Sc 5.285(2) 2_654 ?
Sn1 Ag 2.7353(16) 2_655 ?
Sn1 Ag 2.7353(16) 3_665 ?
Sn1 Sc 3.0129(10) 1_554 ?
Sn1 Sc 3.0129(10) 2_655 ?
Sn1 Sc 3.0129(10) 2_654 ?
Sn1 Sc 3.0129(10) 3_664 ?
Sn1 Sc 3.0129(10) 3_665 ?
Sn1 Sn1 4.0888(12) 7 ?
Sn1 Sn1 4.0888(12) 7_655 ?
Sn1 Sn1 4.0888(11) 7_545 ?
Sn1 Sn1 4.3390(10) 1_556 ?
Sn1 Sn1 4.3390(10) 1_554 ?
Sn1 Ag 4.4373(15) 3_655 ?
Sn1 Ag 4.4373(15) 1_665 ?
Sn1 Ag 4.4373(15) 2 ?
Sn1 Sn2 4.6287(10) 1_655 ?
Sn1 Sn2 4.6287(10) 1_654 ?
Sn1 Sn2 4.6287(10) 1_665 ?
Sn1 Sn2 4.6287(10) 1_554 ?
Sn1 Sn2 4.6287(10) 1_664 ?
Sn1 Sn2 4.6287(10) . ?
Sn1 Ag 5.1292(12) 1_554 ?
Sn1 Ag 5.1292(12) 2_656 ?
Sn1 Ag 5.1292(12) 3_666 ?
Sn1 Ag 5.1292(12) 2_654 ?
Sn1 Ag 5.1292(12) 1_556 ?
Sn1 Ag 5.1292(12) 3_664 ?
Sn1 Sc 5.573(4) 2_544 ?
Sn2 Ag 2.7710(14) 3 ?
Sn2 Ag 2.7710(14) 2_556 ?
Sn2 Ag 2.7710(14) 1_556 ?
Sn2 Ag 2.7710(14) 2 ?
Sn2 Ag 2.7710(14) 3_556 ?
Sn2 Sc 3.104(6) 3_665 ?
Sn2 Sc 3.104(6) 2_545 ?
Sn2 Sc 3.104(6) 1_455 ?
Sn2 Sc 3.978(6) 3 ?
Sn2 Sc 3.978(6) 2 ?
Sn2 Sn2 4.3390(10) 1_556 ?
Sn2 Sn2 4.3390(10) 1_554 ?
Sn2 Sn1 4.6287(10) 7_556 ?
Sn2 Sn1 4.6287(10) 7_445 ?
Sn2 Sn1 4.6287(10) 1_556 ?
Sn2 Sn1 4.6287(11) 1_445 ?
Sn2 Sn1 4.6287(10) 7_446 ?
Sn2 Sn1 4.6287(10) 7 ?
Sn2 Sn1 4.6287(10) 1_446 ?
Sn2 Sn1 4.6287(10) 7_546 ?
Sn2 Sn1 4.6287(10) 7_545 ?
Sn2 Sn1 4.6287(10) 1_456 ?
Sn2 Sn1 4.6287(10) 1_455 ?
Sn2 Sc 5.335(4) 3_666 ?
Sn2 Sc 5.335(4) 1_454 ?
Sn2 Sc 5.335(4) 2_544 ?
Sn2 Sc 5.335(4) 1_456 ?
